data_4341079
loop_
_publ_author_name
'Alvarez, Bel\'en'
'Alvarez, M. Angeles'
'Amor, Inmaculada'
'Garc\'ia, M Esther'
'Ruiz, Miguel A.'
'Su\'arez, Jaime'

_publ_section_title
;
 Gold(I) and related heterometallic derivatives of dimolybdenum complexes
 with asymmetric phosphinidene bridges.
;
_journal_issue 19
_journal_name_full 'Inorganic chemistry'
_journal_page_first 10325
_journal_page_last 10339
_journal_paper_doi 10.1021/ic501376v
_journal_volume 53
_journal_year 2014
_chemical_compound_source 'synthesis as described'
_chemical_formula_moiety '3(C38 H44 Au Mo3 O5 P), C7 H8'
_chemical_formula_sum 'C40.33333 H46.66667 Au Mo3 O5 P'
_chemical_formula_weight 1127.21
_chemical_name_systematic
;
 ?
;
_space_group_IT_number 2
_symmetry_cell_setting triclinic
_symmetry_Int_Tables_number 2
_symmetry_space_group_name_Hall '-P 1'
_symmetry_space_group_name_H-M 'P -1'
_atom_sites_solution_hydrogens geom
_atom_sites_solution_primary direct
_atom_sites_solution_secondary difmap
_audit_conform_dict_location ftp://ftp.iucr.org/pub/cif_core.dic
_audit_conform_dict_name cif_core.dic
_audit_conform_dict_version 2.4
_audit_creation_method 'WinGX routine CIF_UPDATE'
_cell_angle_alpha 92.177(6)
_cell_angle_beta 92.230(6)
_cell_angle_gamma 90.789(6)
_cell_formula_units_Z 6
_cell_length_a 18.113(2)
_cell_length_b 18.381(2)
_cell_length_c 18.613(2)
_cell_measurement_reflns_used 1891
_cell_measurement_temperature 100.0(1)
_cell_measurement_theta_max 24.70
_cell_measurement_theta_min 2.64
_cell_measurement_wavelength 0.71073
_cell_volume 6187.0(12)
_computing_cell_refinement 'BRUKER APEX'
_computing_data_collection 'BRUKER APEX'
_computing_molecular_graphics 'Ortep-3 for Windows (Farrugia, 1997)'
_computing_publication_material 'WinGX publication routines (Farrugia, 1999)'
_computing_structure_refinement 'SHELXL-97 (Sheldrick, 2008)'
_computing_structure_solution 'DIRDIF (1999)'
_diffrn_ambient_temperature 100.0(1)
_diffrn_measured_fraction_theta_full 0.843
_diffrn_measured_fraction_theta_max 0.843
_diffrn_measurement_device 'four-circle diffractometer'
_diffrn_measurement_device_type 'BRUKER APPEX-II CCD'
_diffrn_measurement_method 'omega/phi scans'
_diffrn_radiation_monochromator graphite
_diffrn_radiation_probe x-ray
_diffrn_radiation_source 'fine-focus sealed tube'
_diffrn_radiation_type MoK\a
_diffrn_radiation_wavelength 0.71073
_diffrn_reflns_av_R_equivalents 0.0800
_diffrn_reflns_limit_h_max 22
_diffrn_reflns_limit_h_min -22
_diffrn_reflns_limit_k_max 22
_diffrn_reflns_limit_k_min -22
_diffrn_reflns_limit_l_max 23
_diffrn_reflns_limit_l_min 0
_diffrn_reflns_number 99855
_diffrn_reflns_theta_full 26.42
_diffrn_reflns_theta_max 26.42
_diffrn_reflns_theta_min 1.1
_exptl_absorpt_coefficient_mu 4.516
_exptl_absorpt_correction_T_max 0.9144
_exptl_absorpt_correction_T_min 0.6147
_exptl_absorpt_correction_type multi-scan
_exptl_absorpt_process_details 'BRUKER Sadabs'
_exptl_crystal_colour green
_exptl_crystal_density_diffrn 1.815
_exptl_crystal_density_method 'not measured'
_exptl_crystal_description needle
_exptl_crystal_F_000 3292
_exptl_crystal_size_max 0.36
_exptl_crystal_size_mid 0.06
_exptl_crystal_size_min 0.05
_platon_squeeze_details
;
;
_refine_diff_density_max 6.598
_refine_diff_density_min -3.419
_refine_diff_density_rms 0.297
_refine_ls_extinction_method none
_refine_ls_goodness_of_fit_ref 0.92
_refine_ls_hydrogen_treatment constr
_refine_ls_matrix_type full
_refine_ls_number_parameters 1373
_refine_ls_number_reflns 21408
_refine_ls_number_restraints 333
_refine_ls_restrained_S_all 0.913
_refine_ls_R_factor_all 0.1162
_refine_ls_R_factor_gt 0.072
_refine_ls_shift/su_max 0.003
_refine_ls_shift/su_mean 0
_refine_ls_structure_factor_coef Fsqd
_refine_ls_weighting_details 'calc w=1/[\s^2^(Fo^2^)+(0.0730P)^2^+390.0522P] where P=(Fo^2^+2Fc^2^)/3'
_refine_ls_weighting_scheme calc
_refine_ls_wR_factor_gt 0.1785
_refine_ls_wR_factor_ref 0.1954
_reflns_number_gt 14670
_reflns_number_total 21408
_reflns_threshold_expression >2\s(I)
_cod_data_source_file ic501376v_si_001.cif
_cod_data_source_block compound9
_cod_depositor_comments
;
The following automatic conversions were performed:
'_diffrn_radiation_monochromador' tag replaced with
'_diffrn_radiation_monochromator'.

Automatic conversion script
Id: cif_correct_tags 1440 2010-10-19 06:21:57Z saulius 

 Adding full bibliography for 4341078--4341084.cif.
;
_cod_database_code 4341079

loop_
_symmetry_equiv_pos_as_xyz
'x, y, z'
'-x, -y, -z'

loop_
_atom_site_label
_atom_site_type_symbol
_atom_site_fract_x
_atom_site_fract_y
_atom_site_fract_z
_atom_site_U_iso_or_equiv
_atom_site_adp_type
_atom_site_occupancy
_atom_site_symmetry_multiplicity
_atom_site_calc_flag
_atom_site_refinement_flags
Mo1 Mo 0.71488(8) 0.40712(7) 0.63082(7) 0.0224(3) Uani 1 1 d U
Mo2 Mo 0.55514(7) 0.55278(6) 0.76613(7) 0.0164(3) Uani 1 1 d .
Mo3 Mo 0.59998(8) 0.20724(7) 0.78878(8) 0.0236(3) Uani 1 1 d .
Au1 Au 0.63576(3) 0.33813(3) 0.73634(3) 0.01998(15) Uani 1 1 d .
P1 P 0.6348(2) 0.4627(2) 0.7115(2) 0.0179(8) Uani 1 1 d .
O1 O 0.6200(8) 0.4666(6) 0.5054(6) 0.038(3) Uani 1 1 d .
O2 O 0.6461(7) 0.2631(6) 0.5614(6) 0.032(3) Uani 1 1 d .
O3 O 0.5634(6) 0.3367(6) 0.8952(6) 0.027(3) Uani 1 1 d .
O4 O 0.7641(7) 0.2220(6) 0.7453(6) 0.031(3) Uani 1 1 d .
O5 O 0.6810(8) 0.1641(7) 0.9308(8) 0.047(4) Uani 1 1 d .
C1 C 0.6551(10) 0.4455(9) 0.5522(9) 0.027(3) Uani 1 1 d U
C2 C 0.6681(9) 0.3164(9) 0.5892(8) 0.026(3) Uani 1 1 d U
C3 C 0.5805(9) 0.2915(9) 0.8515(9) 0.024(4) Uani 1 1 d .
C4 C 0.7031(10) 0.2223(8) 0.7615(9) 0.026(4) Uani 1 1 d .
C5 C 0.6510(10) 0.1780(9) 0.8780(11) 0.034(4) Uani 1 1 d .
C6 C 0.8194(9) 0.4710(10) 0.6828(10) 0.034(4) Uani 1 1 d .
H6 H 0.8168 0.5114 0.7141 0.041 Uiso 1 1 calc R
C7 C 0.8209(10) 0.4732(11) 0.6060(11) 0.044(5) Uani 1 1 d .
H7 H 0.8171 0.5137 0.5777 0.053 Uiso 1 1 calc R
C8 C 0.8297(10) 0.3987(12) 0.5827(12) 0.049(6) Uani 1 1 d .
H8 H 0.8332 0.3816 0.5353 0.059 Uiso 1 1 calc R
C9 C 0.8322(11) 0.3559(13) 0.6437(13) 0.052(6) Uani 1 1 d .
H9 H 0.8394 0.3059 0.6432 0.063 Uiso 1 1 calc R
C10 C 0.8223(8) 0.3990(10) 0.7035(10) 0.031(4) Uani 1 1 d .
H10 H 0.8183 0.3831 0.7501 0.037 Uiso 1 1 calc R
C11 C 0.6659(8) 0.5121(7) 0.7926(8) 0.018(3) Uani 1 1 d .
C12 C 0.6236(8) 0.5006(8) 0.8557(8) 0.018(3) Uiso 1 1 d .
H12 H 0.6112 0.456 0.8744 0.022 Uiso 1 1 calc R
C13 C 0.6046(9) 0.5707(8) 0.8837(9) 0.026(3) Uani 1 1 d U
H13 H 0.577 0.5797 0.9242 0.032 Uiso 1 1 calc R
C14 C 0.6345(9) 0.6247(8) 0.8399(8) 0.025(2) Uani 1 1 d U
H14 H 0.6282 0.6746 0.8458 0.03 Uiso 1 1 calc R
C15 C 0.6757(9) 0.5892(8) 0.7854(9) 0.023(3) Uani 1 1 d U
H15 H 0.7037 0.6117 0.7515 0.028 Uiso 1 1 calc R
C16 C 0.5119(9) 0.1958(9) 0.6915(10) 0.032(4) Uani 1 1 d .
H16 H 0.5036 0.2334 0.6603 0.038 Uiso 1 1 calc R
C17 C 0.4755(8) 0.1846(8) 0.7549(8) 0.019(3) Uani 1 1 d .
H17 H 0.4391 0.2143 0.7735 0.023 Uiso 1 1 calc R
C18 C 0.5021(10) 0.1226(9) 0.7856(12) 0.042(5) Uani 1 1 d .
H18 H 0.4872 0.103 0.8281 0.05 Uiso 1 1 calc R
C19 C 0.5564(12) 0.0945(12) 0.7398(15) 0.061(7) Uani 1 1 d .
H19 H 0.583 0.0523 0.7471 0.073 Uiso 1 1 calc R
C20 C 0.5637(11) 0.1395(15) 0.6831(13) 0.059(7) Uani 1 1 d .
H20 H 0.5964 0.1339 0.6461 0.07 Uiso 1 1 calc R
C21 C 0.5073(8) 0.6253(7) 0.6794(8) 0.016(2) Uani 1 1 d U
C22 C 0.4870(8) 0.5520(7) 0.6585(8) 0.018(2) Uani 1 1 d U
H22 H 0.499 0.534 0.6131 0.021 Uiso 1 1 calc R
C23 C 0.4483(8) 0.5048(8) 0.7051(8) 0.018(2) Uani 1 1 d U
C24 C 0.4305(8) 0.5334(8) 0.7725(8) 0.021(3) Uani 1 1 d .
H24 H 0.41 0.5025 0.805 0.025 Uiso 1 1 calc R
C25 C 0.4426(8) 0.6084(9) 0.7938(9) 0.026(4) Uani 1 1 d .
C26 C 0.4829(8) 0.6504(8) 0.7472(8) 0.019(2) Uani 1 1 d U
H26 H 0.4945 0.6982 0.7619 0.022 Uiso 1 1 calc R
C27 C 0.5418(9) 0.6746(8) 0.6238(8) 0.022(2) Uani 1 1 d U
C28 C 0.5767(9) 0.7426(8) 0.6618(8) 0.021(2) Uani 1 1 d U
H28A H 0.6057 0.7682 0.6286 0.032 Uiso 1 1 calc R
H28B H 0.6078 0.7285 0.7017 0.032 Uiso 1 1 calc R
H28C H 0.5384 0.7736 0.6789 0.032 Uiso 1 1 calc R
C29 C 0.4815(9) 0.6942(8) 0.5695(8) 0.022(2) Uani 1 1 d U
H29A H 0.4431 0.7195 0.5937 0.033 Uiso 1 1 calc R
H29B H 0.4614 0.6505 0.5459 0.033 Uiso 1 1 calc R
H29C H 0.5018 0.7249 0.5344 0.033 Uiso 1 1 calc R
C30 C 0.6037(9) 0.6336(8) 0.5842(8) 0.024(2) Uani 1 1 d U
H30A H 0.583 0.5912 0.5588 0.036 Uiso 1 1 calc R
H30B H 0.6409 0.6191 0.6186 0.036 Uiso 1 1 calc R
H30C H 0.6254 0.6651 0.5506 0.036 Uiso 1 1 calc R
C31 C 0.4205(9) 0.4273(9) 0.6780(8) 0.023(4) Uani 1 1 d .
C32 C 0.4227(9) 0.3748(9) 0.7386(9) 0.028(4) Uani 1 1 d .
H32A H 0.4029 0.3284 0.7214 0.042 Uiso 1 1 calc R
H32B H 0.3938 0.3935 0.7771 0.042 Uiso 1 1 calc R
H32C H 0.4729 0.3693 0.7558 0.042 Uiso 1 1 calc R
C33 C 0.4619(9) 0.3984(8) 0.6153(8) 0.024(4) Uani 1 1 d .
H33A H 0.5131 0.3936 0.6293 0.035 Uiso 1 1 calc R
H33B H 0.4573 0.4314 0.5766 0.035 Uiso 1 1 calc R
H33C H 0.4418 0.3516 0.5996 0.035 Uiso 1 1 calc R
C34 C 0.3374(8) 0.4381(9) 0.6536(9) 0.024(4) Uani 1 1 d .
H34A H 0.3176 0.3934 0.632 0.036 Uiso 1 1 calc R
H34B H 0.3344 0.4757 0.6193 0.036 Uiso 1 1 calc R
H34C H 0.3095 0.4517 0.6947 0.036 Uiso 1 1 calc R
C35 C 0.4124(10) 0.6384(9) 0.8630(9) 0.030(3) Uani 1 1 d U
C36 C 0.4605(10) 0.7023(9) 0.8984(9) 0.031(3) Uani 1 1 d U
H36A H 0.5084 0.6846 0.9122 0.047 Uiso 1 1 calc R
H36B H 0.4369 0.7215 0.9402 0.047 Uiso 1 1 calc R
H36C H 0.4657 0.74 0.8645 0.047 Uiso 1 1 calc R
C37 C 0.4010(10) 0.5816(9) 0.9194(9) 0.031(3) Uani 1 1 d U
H37A H 0.3621 0.5484 0.9029 0.046 Uiso 1 1 calc R
H37B H 0.3879 0.6054 0.9638 0.046 Uiso 1 1 calc R
H37C H 0.4459 0.5553 0.927 0.046 Uiso 1 1 calc R
C38 C 0.3367(10) 0.6704(9) 0.8407(10) 0.034(4) Uani 1 1 d .
H38A H 0.344 0.7093 0.8086 0.051 Uiso 1 1 calc R
H38B H 0.313 0.6887 0.8827 0.051 Uiso 1 1 calc R
H38C H 0.3063 0.633 0.8168 0.051 Uiso 1 1 calc R
Mo21 Mo 0.12302(8) 0.21308(7) 0.41711(7) 0.0215(3) Uani 1 1 d .
Mo22 Mo 0.26911(7) 0.05325(7) 0.55169(7) 0.0165(3) Uani 1 1 d .
Mo23 Mo 0.28121(8) 0.09920(7) 0.21192(7) 0.0250(3) Uani 1 1 d U
Au21 Au 0.23134(3) 0.13562(3) 0.34370(3) 0.02049(15) Uani 1 1 d .
P21 P 0.2098(2) 0.1334(2) 0.4677(2) 0.0182(8) Uani 1 1 d .
O201 O 0.0503(7) 0.1504(7) 0.2723(7) 0.040(3) Uani 1 1 d .
O202 O -0.0003(7) 0.1149(7) 0.4715(6) 0.034(3) Uani 1 1 d .
O203 O 0.2391(7) 0.2627(6) 0.2344(6) 0.033(3) Uani 1 1 d .
O204 O 0.3943(6) 0.0631(6) 0.3357(6) 0.031(3) Uani 1 1 d .
O205 O 0.4270(7) 0.1752(7) 0.1702(6) 0.038(3) Uani 1 1 d .
C201 C 0.0782(9) 0.1709(9) 0.3250(10) 0.032(4) Uani 1 1 d .
C202 C 0.0457(8) 0.1507(8) 0.4510(8) 0.018(3) Uani 1 1 d .
C203 C 0.2536(9) 0.2020(8) 0.2305(8) 0.023(3) Uani 1 1 d U
C204 C 0.3479(9) 0.0795(9) 0.2930(9) 0.025(3) Uani 1 1 d U
C205 C 0.3708(11) 0.1462(9) 0.1830(9) 0.032(4) Uani 1 1 d .
C206 C 0.1221(11) 0.3301(9) 0.3714(11) 0.042(3) Uani 1 1 d U
H206 H 0.1158 0.3351 0.322 0.05 Uiso 1 1 calc R
C207 C 0.0658(12) 0.3260(9) 0.4201(11) 0.041(3) Uani 1 1 d U
H207 H 0.0155 0.3305 0.4093 0.05 Uiso 1 1 calc R
C208 C 0.0991(11) 0.3136(9) 0.4908(11) 0.041(3) Uani 1 1 d U
H208 H 0.0747 0.3058 0.5329 0.049 Uiso 1 1 calc R
C209 C 0.1760(11) 0.3157(9) 0.4822(11) 0.041(3) Uani 1 1 d U
H209 H 0.2112 0.3114 0.5194 0.049 Uiso 1 1 calc R
C210 C 0.1922(12) 0.3250(9) 0.4111(11) 0.041(3) Uani 1 1 d U
H210 H 0.239 0.3276 0.3923 0.05 Uiso 1 1 calc R
C211 C 0.2931(9) 0.1627(8) 0.5163(8) 0.022(2) Uani 1 1 d U
C212 C 0.2884(9) 0.1689(8) 0.5932(8) 0.023(2) Uani 1 1 d U
H212 H 0.2531 0.1947 0.6182 0.027 Uiso 1 1 calc R
C213 C 0.3456(9) 0.1296(8) 0.6235(9) 0.024(2) Uani 1 1 d U
H213 H 0.3542 0.1234 0.6725 0.028 Uiso 1 1 calc R
C214 C 0.3892(9) 0.1002(8) 0.5677(8) 0.024(2) Uani 1 1 d U
H214 H 0.4309 0.0719 0.5743 0.029 Uiso 1 1 calc R
C215 C 0.3594(9) 0.1207(8) 0.5015(9) 0.023(2) Uani 1 1 d U
H215 H 0.378 0.1098 0.4565 0.028 Uiso 1 1 calc R
C216 C 0.2189(13) 0.0619(10) 0.1038(11) 0.049(3) Uani 1 1 d U
H216 H 0.2198 0.0912 0.0641 0.058 Uiso 1 1 calc R
C217 C 0.2739(13) 0.0084(10) 0.1212(11) 0.049(3) Uani 1 1 d U
H217 H 0.3161 -0.0032 0.0964 0.059 Uiso 1 1 calc R
C218 C 0.2492(12) -0.0221(10) 0.1838(10) 0.047(3) Uani 1 1 d U
H218 H 0.2725 -0.0592 0.2082 0.056 Uiso 1 1 calc R
C219 C 0.1813(12) 0.0129(10) 0.2051(11) 0.046(3) Uani 1 1 d U
H219 H 0.1539 0.0034 0.2451 0.055 Uiso 1 1 calc R
C220 C 0.1661(13) 0.0637(10) 0.1530(10) 0.048(3) Uani 1 1 d U
H220 H 0.1256 0.0942 0.1523 0.058 Uiso 1 1 calc R
C221 C 0.1813(8) 0.0071(8) 0.6212(8) 0.0194(19) Uani 1 1 d U
C222 C 0.1609(8) -0.0145(8) 0.5495(8) 0.0177(19) Uani 1 1 d U
H222 H 0.1134 -0.0037 0.5328 0.021 Uiso 1 1 calc R
C223 C 0.2072(8) -0.0514(8) 0.5009(8) 0.0169(19) Uani 1 1 d U
C224 C 0.2783(8) -0.0709(8) 0.5280(8) 0.0178(19) Uani 1 1 d U
H224 H 0.3108 -0.0934 0.497 0.021 Uiso 1 1 calc R
C225 C 0.3009(8) -0.0570(8) 0.6004(8) 0.019(2) Uani 1 1 d U
C226 C 0.2523(8) -0.0174(8) 0.6467(8) 0.020(2) Uani 1 1 d U
H226 H 0.2673 -0.0074 0.6944 0.024 Uiso 1 1 calc R
C227 C 0.1263(9) 0.0395(9) 0.6743(8) 0.026(2) Uani 1 1 d U
C228 C 0.1655(9) 0.0735(9) 0.7410(8) 0.027(3) Uani 1 1 d U
H22A H 0.1303 0.0982 0.77 0.04 Uiso 1 1 calc R
H22B H 0.2024 0.1077 0.7271 0.04 Uiso 1 1 calc R
H22C H 0.1887 0.0361 0.7681 0.04 Uiso 1 1 calc R
C229 C 0.0742(9) -0.0201(9) 0.6951(8) 0.024(4) Uani 1 1 d .
H22D H 0.1021 -0.0619 0.7084 0.036 Uiso 1 1 calc R
H22E H 0.0411 -0.0332 0.655 0.036 Uiso 1 1 calc R
H22F H 0.0463 -0.0032 0.7351 0.036 Uiso 1 1 calc R
C230 C 0.0825(9) 0.0983(9) 0.6374(9) 0.027(3) Uani 1 1 d U
H23A H 0.0484 0.1192 0.6702 0.041 Uiso 1 1 calc R
H23B H 0.0557 0.0773 0.596 0.041 Uiso 1 1 calc R
H23C H 0.1157 0.1355 0.6226 0.041 Uiso 1 1 calc R
C231 C 0.1800(8) -0.0765(8) 0.4264(8) 0.019(3) Uani 1 1 d .
C232 C 0.1570(10) -0.1571(9) 0.4318(10) 0.034(4) Uani 1 1 d .
H23D H 0.1997 -0.1851 0.4444 0.051 Uiso 1 1 calc R
H23E H 0.136 -0.175 0.3863 0.051 Uiso 1 1 calc R
H23F H 0.1212 -0.1614 0.4681 0.051 Uiso 1 1 calc R
C233 C 0.1138(8) -0.0359(8) 0.3981(8) 0.017(3) Uiso 1 1 d .
H23G H 0.0736 -0.0417 0.4296 0.026 Uiso 1 1 calc R
H23H H 0.0995 -0.055 0.3508 0.026 Uiso 1 1 calc R
H23I H 0.1263 0.0149 0.3958 0.026 Uiso 1 1 calc R
C234 C 0.2407(9) -0.0732(9) 0.3727(8) 0.024(4) Uani 1 1 d .
H23J H 0.2612 -0.0247 0.3733 0.036 Uiso 1 1 calc R
H23K H 0.2205 -0.0861 0.3254 0.036 Uiso 1 1 calc R
H23L H 0.2788 -0.1067 0.3854 0.036 Uiso 1 1 calc R
C235 C 0.3730(9) -0.0890(9) 0.6306(9) 0.030(4) Uani 1 1 d .
C236 C 0.4292(9) -0.1047(9) 0.5729(9) 0.026(4) Uiso 1 1 d .
H23M H 0.4091 -0.1408 0.5387 0.039 Uiso 1 1 calc R
H23N H 0.4739 -0.1223 0.5951 0.039 Uiso 1 1 calc R
H23O H 0.4398 -0.0607 0.5487 0.039 Uiso 1 1 calc R
C237 C 0.3505(11) -0.1630(9) 0.6629(10) 0.038(5) Uani 1 1 d .
H23P H 0.3145 -0.1546 0.6987 0.058 Uiso 1 1 calc R
H23Q H 0.3934 -0.1847 0.6845 0.058 Uiso 1 1 calc R
H23R H 0.3299 -0.1951 0.6253 0.058 Uiso 1 1 calc R
C238 C 0.4111(10) -0.0416(11) 0.6921(10) 0.039(5) Uani 1 1 d .
H23S H 0.4262 0.0043 0.6739 0.058 Uiso 1 1 calc R
H23T H 0.4537 -0.0662 0.7108 0.058 Uiso 1 1 calc R
H23U H 0.3772 -0.0333 0.7298 0.058 Uiso 1 1 calc R
Mo31 Mo 0.09682(8) 0.36650(7) 0.79933(7) 0.0216(3) Uani 1 1 d .
Mo32 Mo -0.04779(7) 0.23080(6) 0.95166(7) 0.0165(3) Uani 1 1 d .
Mo33 Mo 0.30270(8) 0.19843(8) 0.90549(7) 0.0242(3) Uani 1 1 d .
Au31 Au 0.16883(3) 0.25687(3) 0.87339(3) 0.02119(15) Uani 1 1 d .
P31 P 0.0420(2) 0.2845(2) 0.8748(2) 0.0208(9) Uani 1 1 d .
O301 O 0.0348(6) 0.4940(6) 0.8922(6) 0.031(3) Uani 1 1 d .
O302 O 0.2439(7) 0.4347(7) 0.8679(7) 0.040(3) Uani 1 1 d .
O303 O 0.1707(6) 0.0943(6) 0.9345(6) 0.029(3) Uani 1 1 d .
O304 O 0.2828(6) 0.2467(7) 0.7472(7) 0.033(3) Uani 1 1 d .
O305 O 0.3392(7) 0.0538(8) 0.8242(7) 0.048(4) Uani 1 1 d .
C301 C 0.0576(9) 0.4451(9) 0.8582(9) 0.027(4) Uani 1 1 d .
C302 C 0.1907(10) 0.4071(9) 0.8461(9) 0.029(4) Uani 1 1 d .
C303 C 0.2161(9) 0.1342(8) 0.9212(9) 0.026(4) Uani 1 1 d .
C304 C 0.2838(9) 0.2301(10) 0.8060(10) 0.033(4) Uani 1 1 d .
C305 C 0.3265(10) 0.1072(11) 0.8560(9) 0.035(4) Uani 1 1 d .
C306 C 0.0290(11) 0.3946(10) 0.6947(10) 0.039(5) Uani 1 1 d .
H306 H -0.0116 0.4249 0.6968 0.046 Uiso 1 1 calc R
C307 C 0.0297(12) 0.3176(10) 0.6958(9) 0.043(5) Uani 1 1 d .
H307 H -0.0117 0.2877 0.6994 0.051 Uiso 1 1 calc R
C308 C 0.1029(10) 0.2932(11) 0.6906(9) 0.036(4) Uani 1 1 d .
H308 H 0.1176 0.2449 0.689 0.043 Uiso 1 1 calc R
C309 C 0.1500(10) 0.3553(10) 0.6883(10) 0.034(4) Uani 1 1 d .
H309 H 0.2012 0.3548 0.6863 0.041 Uiso 1 1 calc R
C310 C 0.1074(11) 0.4155(11) 0.6895(10) 0.042(5) Uani 1 1 d .
H310 H 0.1251 0.463 0.6873 0.05 Uiso 1 1 calc R
C311 C -0.0083(9) 0.2031(8) 0.8443(8) 0.021(2) Uani 1 1 d U
C312 C 0.0048(9) 0.1384(8) 0.8846(8) 0.021(2) Uani 1 1 d U
H312 H 0.0501 0.1177 0.8959 0.025 Uiso 1 1 calc R
C313 C -0.0667(9) 0.1129(8) 0.9034(8) 0.020(2) Uani 1 1 d U
H313 H -0.0756 0.0727 0.9309 0.025 Uiso 1 1 calc R
C314 C -0.1206(10) 0.1573(8) 0.8744(9) 0.027(4) Uani 1 1 d .
H314 H -0.1711 0.1519 0.8804 0.033 Uiso 1 1 calc R
C315 C -0.0878(9) 0.2118(8) 0.8347(8) 0.021(2) Uani 1 1 d U
H315 H -0.112 0.2465 0.8076 0.026 Uiso 1 1 calc R
C316 C 0.4229(10) 0.2328(10) 0.9484(9) 0.032(4) Uani 1 1 d .
H316 H 0.4649 0.2196 0.9242 0.038 Uiso 1 1 calc R
C317 C 0.3882(10) 0.1940(10) 1.0006(9) 0.032(3) Uani 1 1 d U
H317 H 0.4028 0.1485 1.0156 0.038 Uiso 1 1 calc R
C318 C 0.3280(10) 0.2326(9) 1.0277(9) 0.030(3) Uani 1 1 d U
H318 H 0.2983 0.2185 1.0646 0.036 Uiso 1 1 calc R
C319 C 0.3210(10) 0.2976(10) 0.9881(9) 0.031(3) Uani 1 1 d U
H319 H 0.2849 0.3328 0.993 0.038 Uiso 1 1 calc R
C320 C 0.3802(12) 0.2977(11) 0.9395(10) 0.049(6) Uani 1 1 d .
H320 H 0.3896 0.3338 0.9073 0.059 Uiso 1 1 calc R
C321 C -0.1207(8) 0.3194(7) 0.9980(8) 0.017(2) Uani 1 1 d U
C322 C -0.1452(8) 0.2503(8) 1.0215(8) 0.018(3) Uani 1 1 d .
H322 H -0.1937 0.2356 1.0101 0.022 Uiso 1 1 calc R
C323 C -0.1006(9) 0.2041(8) 1.0600(8) 0.023(4) Uani 1 1 d .
C324 C -0.0254(9) 0.2253(8) 1.0749(8) 0.023(4) Uani 1 1 d .
H324 H 0.0063 0.1937 1.0982 0.028 Uiso 1 1 calc R
C325 C 0.0017(8) 0.2944(8) 1.0548(8) 0.017(2) Uani 1 1 d U
C326 C -0.0460(8) 0.3397(8) 1.0164(7) 0.017(2) Uani 1 1 d U
H326 H -0.0282 0.3846 1.0025 0.021 Uiso 1 1 calc R
C327 C -0.1738(8) 0.3730(8) 0.9608(8) 0.021(3) Uani 1 1 d U
C328 C -0.1347(9) 0.4162(8) 0.9054(9) 0.025(4) Uani 1 1 d .
H32D H -0.0974 0.4471 0.9291 0.037 Uiso 1 1 calc R
H32E H -0.1699 0.4455 0.8802 0.037 Uiso 1 1 calc R
H32F H -0.1122 0.3833 0.8718 0.037 Uiso 1 1 calc R
C329 C -0.2002(9) 0.4287(8) 1.0202(9) 0.024(3) Uani 1 1 d U
H32G H -0.1836 0.4133 1.0668 0.036 Uiso 1 1 calc R
H32H H -0.2532 0.4306 1.018 0.036 Uiso 1 1 calc R
H32I H -0.1799 0.4761 1.0123 0.036 Uiso 1 1 calc R
C330 C -0.2415(10) 0.3364(9) 0.9238(9) 0.031(4) Uani 1 1 d .
H33D H -0.2261 0.3011 0.8882 0.046 Uiso 1 1 calc R
H33E H -0.2712 0.3724 0.9009 0.046 Uiso 1 1 calc R
H33F H -0.2699 0.3126 0.9587 0.046 Uiso 1 1 calc R
C331 C -0.1316(9) 0.1351(9) 1.0923(9) 0.025(4) Uani 1 1 d .
C332 C -0.1959(10) 0.0991(9) 1.0435(9) 0.030(4) Uani 1 1 d .
H33G H -0.2348 0.1336 1.037 0.044 Uiso 1 1 calc R
H33H H -0.2149 0.0571 1.0663 0.044 Uiso 1 1 calc R
H33I H -0.1775 0.0847 0.9976 0.044 Uiso 1 1 calc R
C333 C -0.0705(9) 0.0762(8) 1.1037(8) 0.025(4) Uani 1 1 d .
H33J H -0.0462 0.067 1.0595 0.037 Uiso 1 1 calc R
H33K H -0.093 0.032 1.1186 0.037 Uiso 1 1 calc R
H33L H -0.0349 0.0937 1.1402 0.037 Uiso 1 1 calc R
C334 C -0.1613(11) 0.1592(10) 1.1646(9) 0.038(5) Uani 1 1 d .
H33M H -0.1258 0.1909 1.19 0.057 Uiso 1 1 calc R
H33N H -0.1702 0.1173 1.1924 0.057 Uiso 1 1 calc R
H33O H -0.2067 0.1847 1.157 0.057 Uiso 1 1 calc R
C335 C 0.0794(8) 0.3210(8) 1.0831(8) 0.020(3) Uani 1 1 d U
C336 C 0.1361(9) 0.2578(8) 1.0763(8) 0.022(3) Uani 1 1 d U
H33P H 0.1828 0.2734 1.0981 0.033 Uiso 1 1 calc R
H33Q H 0.1421 0.2451 1.0264 0.033 Uiso 1 1 calc R
H33R H 0.118 0.2161 1.1002 0.033 Uiso 1 1 calc R
C337 C 0.0705(9) 0.3464(10) 1.1596(8) 0.029(4) Uani 1 1 d .
H33S H 0.0238 0.3699 1.1638 0.043 Uiso 1 1 calc R
H33T H 0.1097 0.3801 1.1741 0.043 Uiso 1 1 calc R
H33U H 0.0723 0.3053 1.19 0.043 Uiso 1 1 calc R
C338 C 0.1091(9) 0.3854(8) 1.0407(9) 0.029(4) Uani 1 1 d .
H33V H 0.0743 0.4242 1.0417 0.043 Uiso 1 1 calc R
H33W H 0.1161 0.3695 0.9917 0.043 Uiso 1 1 calc R
H33$ H 0.1555 0.4024 1.0623 0.043 Uiso 1 1 calc R
C400 C 0.1285(15) 0.6169(14) 0.7769(13) 0.069(7) Uani 1 1 d .
H40A H 0.0799 0.5966 0.7673 0.104 Uiso 1 1 calc R
H40B H 0.1267 0.6546 0.814 0.104 Uiso 1 1 calc R
H40C H 0.1612 0.5795 0.7924 0.104 Uiso 1 1 calc R
C401 C 0.1562(11) 0.6485(12) 0.7100(10) 0.045(5) Uani 1 1 d .
C402 C 0.2155(11) 0.6209(11) 0.6774(10) 0.040(5) Uani 1 1 d .
H402 H 0.239 0.5814 0.6973 0.048 Uiso 1 1 calc R
C403 C 0.2417(13) 0.6478(14) 0.6182(13) 0.060(6) Uani 1 1 d .
H403 H 0.2824 0.6269 0.5969 0.072 Uiso 1 1 calc R
C404 C 0.2072(16) 0.7082(17) 0.5880(15) 0.076(8) Uani 1 1 d .
H404 H 0.2256 0.7289 0.5474 0.091 Uiso 1 1 calc R
C405 C 0.1470(18) 0.7355(14) 0.6190(13) 0.072(8) Uani 1 1 d .
H405 H 0.1226 0.7737 0.5976 0.086 Uiso 1 1 calc R
C406 C 0.1206(13) 0.7094(11) 0.6802(12) 0.050(6) Uani 1 1 d .
H406 H 0.0805 0.7307 0.702 0.06 Uiso 1 1 calc R

loop_
_atom_site_aniso_label
_atom_site_aniso_U_11
_atom_site_aniso_U_22
_atom_site_aniso_U_33
_atom_site_aniso_U_23
_atom_site_aniso_U_13
_atom_site_aniso_U_12
Mo1 0.0247(7) 0.0192(7) 0.0221(8) -0.0093(5) -0.0024(6) -0.0004(6)
Mo2 0.0226(7) 0.0123(6) 0.0132(7) -0.0057(5) -0.0062(5) -0.0012(5)
Mo3 0.0226(7) 0.0140(6) 0.0324(8) -0.0084(6) -0.0101(6) -0.0024(5)
Au1 0.0237(3) 0.0146(3) 0.0204(3) -0.0065(2) -0.0077(2) -0.0004(2)
P1 0.025(2) 0.0112(17) 0.017(2) -0.0052(15) -0.0075(16) -0.0009(16)
O1 0.067(9) 0.022(6) 0.025(7) 0.000(5) -0.013(6) 0.011(6)
O2 0.044(7) 0.021(6) 0.028(7) -0.011(5) -0.015(6) 0.000(5)
O3 0.036(7) 0.018(5) 0.025(6) -0.007(5) 0.004(5) -0.011(5)
O4 0.032(7) 0.019(6) 0.038(7) -0.018(5) -0.014(6) 0.002(5)
O5 0.062(9) 0.037(8) 0.043(9) 0.020(6) -0.015(7) -0.002(7)
C1 0.043(10) 0.021(7) 0.017(8) -0.013(6) 0.000(6) 0.000(7)
C2 0.029(9) 0.027(6) 0.020(9) -0.011(6) -0.008(7) 0.002(6)
C3 0.022(8) 0.024(8) 0.025(9) -0.007(7) -0.009(7) -0.010(7)
C4 0.031(10) 0.018(8) 0.026(10) -0.007(7) -0.004(8) -0.001(7)
C5 0.042(11) 0.015(8) 0.047(12) 0.008(8) 0.001(9) -0.004(8)
C6 0.020(9) 0.046(11) 0.035(11) -0.022(8) -0.010(8) -0.011(8)
C7 0.038(11) 0.044(11) 0.049(13) -0.013(9) 0.005(9) -0.015(9)
C8 0.026(10) 0.063(14) 0.056(14) -0.036(12) 0.004(9) -0.004(10)
C9 0.033(11) 0.055(14) 0.069(16) -0.013(12) 0.008(11) 0.010(10)
C10 0.010(8) 0.046(11) 0.036(11) -0.007(8) -0.009(7) 0.002(7)
C11 0.018(8) 0.003(6) 0.032(9) -0.005(6) -0.007(7) 0.002(6)
C13 0.030(6) 0.022(5) 0.026(6) -0.007(5) -0.005(5) -0.007(5)
C14 0.030(6) 0.018(5) 0.025(6) -0.009(4) -0.007(5) -0.006(4)
C15 0.028(6) 0.014(5) 0.025(6) -0.007(4) -0.007(5) -0.008(5)
C16 0.026(9) 0.029(9) 0.037(11) -0.019(8) -0.014(8) 0.000(8)
C17 0.010(7) 0.024(8) 0.023(9) -0.004(6) -0.011(6) 0.000(6)
C18 0.031(10) 0.018(9) 0.073(15) -0.007(9) -0.016(10) -0.012(8)
C19 0.036(12) 0.041(12) 0.10(2) -0.039(13) -0.035(13) 0.003(10)
C20 0.023(11) 0.088(19) 0.061(16) -0.051(14) 0.003(10) -0.014(11)
C21 0.024(5) 0.011(4) 0.012(5) -0.006(4) -0.011(4) -0.001(4)
C22 0.023(5) 0.013(4) 0.016(5) -0.007(3) -0.010(4) -0.003(4)
C23 0.020(5) 0.013(5) 0.019(5) -0.006(4) -0.009(5) -0.002(4)
C24 0.015(8) 0.020(8) 0.026(9) 0.007(7) -0.009(7) 0.010(6)
C25 0.016(8) 0.024(8) 0.036(10) -0.016(7) 0.002(7) 0.001(7)
C26 0.027(6) 0.013(5) 0.014(5) -0.005(4) -0.006(5) 0.000(5)
C27 0.031(5) 0.020(4) 0.014(5) 0.002(4) -0.008(4) 0.001(4)
C28 0.031(6) 0.018(5) 0.014(5) 0.000(4) -0.007(4) 0.000(5)
C29 0.033(5) 0.020(5) 0.013(5) 0.005(4) -0.008(4) 0.003(4)
C30 0.033(6) 0.021(5) 0.017(5) -0.002(4) -0.005(5) 0.001(4)
C31 0.021(8) 0.026(8) 0.022(9) -0.004(7) -0.007(7) -0.003(7)
C32 0.028(9) 0.024(8) 0.031(10) 0.006(7) -0.007(7) -0.011(7)
C33 0.033(9) 0.016(7) 0.022(9) -0.002(6) -0.001(7) 0.000(7)
C34 0.020(8) 0.026(8) 0.024(9) -0.011(7) -0.013(7) -0.001(7)
C35 0.038(6) 0.023(5) 0.027(6) -0.014(5) -0.002(5) 0.005(5)
C36 0.039(7) 0.023(6) 0.030(7) -0.018(5) 0.000(6) 0.005(5)
C37 0.039(7) 0.025(6) 0.027(7) -0.013(5) -0.003(6) 0.005(5)
C38 0.039(11) 0.027(9) 0.036(11) 0.001(8) -0.002(8) 0.013(8)
Mo21 0.0242(7) 0.0168(6) 0.0225(8) -0.0017(5) -0.0092(6) -0.0023(5)
Mo22 0.0184(7) 0.0166(6) 0.0134(7) -0.0050(5) -0.0063(5) -0.0023(5)
Mo23 0.0424(9) 0.0186(7) 0.0126(7) -0.0044(5) -0.0085(6) -0.0091(6)
Au21 0.0273(3) 0.0175(3) 0.0156(3) -0.0023(2) -0.0081(2) -0.0052(2)
P21 0.021(2) 0.0157(18) 0.017(2) -0.0017(15) -0.0057(16) -0.0028(16)
O201 0.034(7) 0.055(8) 0.029(7) -0.001(6) -0.018(6) -0.014(6)
O202 0.033(7) 0.045(8) 0.022(7) -0.002(5) -0.018(5) -0.006(6)
O203 0.050(8) 0.016(6) 0.033(7) 0.004(5) -0.017(6) -0.006(5)
O204 0.028(6) 0.040(7) 0.022(6) -0.013(5) -0.001(5) 0.003(5)
O205 0.050(8) 0.042(7) 0.020(7) -0.004(5) -0.001(6) -0.009(7)
C201 0.026(9) 0.026(9) 0.042(12) 0.000(8) -0.003(8) -0.008(7)
C202 0.017(8) 0.026(8) 0.010(8) 0.000(6) -0.008(6) -0.005(7)
C203 0.028(9) 0.021(5) 0.020(8) 0.004(6) -0.016(7) -0.014(6)
C204 0.028(9) 0.025(8) 0.022(8) -0.005(6) -0.007(6) -0.003(6)
C205 0.051(12) 0.023(9) 0.019(9) -0.006(7) -0.004(8) -0.001(9)
C206 0.056(6) 0.015(5) 0.051(6) -0.004(5) -0.026(5) 0.004(5)
C207 0.054(6) 0.014(5) 0.053(6) -0.008(5) -0.025(5) 0.008(5)
C208 0.056(6) 0.015(5) 0.051(6) -0.010(5) -0.023(5) 0.007(5)
C209 0.055(6) 0.014(5) 0.051(6) -0.007(5) -0.026(5) 0.004(5)
C210 0.054(6) 0.015(5) 0.053(6) -0.004(5) -0.025(5) 0.002(5)
C211 0.027(5) 0.019(5) 0.019(4) -0.005(4) -0.003(4) -0.004(4)
C212 0.030(5) 0.018(5) 0.019(4) -0.008(4) -0.005(4) -0.006(4)
C213 0.029(5) 0.021(5) 0.019(4) -0.008(4) -0.009(4) -0.009(4)
C214 0.027(5) 0.022(5) 0.022(5) -0.006(4) -0.007(4) -0.007(4)
C215 0.027(5) 0.021(5) 0.021(4) -0.007(4) -0.004(4) -0.004(4)
C216 0.078(7) 0.028(5) 0.037(6) -0.006(4) -0.030(5) -0.020(5)
C217 0.077(7) 0.028(5) 0.039(6) -0.008(5) -0.023(5) -0.019(5)
C218 0.073(7) 0.026(5) 0.039(6) -0.005(4) -0.025(5) -0.016(5)
C219 0.070(7) 0.026(5) 0.039(6) -0.004(4) -0.028(5) -0.016(5)
C220 0.074(7) 0.028(5) 0.039(6) -0.005(5) -0.032(5) -0.018(5)
C221 0.024(4) 0.016(4) 0.017(4) -0.006(4) -0.009(4) 0.003(4)
C222 0.021(4) 0.016(4) 0.015(4) -0.004(4) -0.008(3) 0.000(4)
C223 0.021(4) 0.016(4) 0.013(4) -0.002(3) -0.008(3) 0.000(4)
C224 0.021(4) 0.016(4) 0.015(4) -0.002(4) -0.011(4) 0.003(4)
C225 0.023(4) 0.018(4) 0.015(4) -0.003(4) -0.009(3) 0.003(4)
C226 0.024(4) 0.019(4) 0.016(4) -0.005(4) -0.009(3) 0.002(4)
C227 0.032(6) 0.029(6) 0.017(5) -0.009(4) -0.002(5) 0.003(5)
C228 0.032(6) 0.031(6) 0.016(6) -0.011(5) -0.002(5) 0.004(5)
C229 0.024(9) 0.028(9) 0.019(9) -0.011(7) -0.005(7) -0.008(7)
C230 0.033(6) 0.030(6) 0.018(6) -0.009(5) -0.004(5) 0.004(5)
C231 0.021(8) 0.021(8) 0.014(8) -0.005(6) -0.008(6) -0.009(6)
C232 0.045(11) 0.027(9) 0.029(10) -0.006(7) -0.008(8) -0.008(8)
C234 0.027(9) 0.025(8) 0.017(8) -0.010(6) -0.010(7) -0.001(7)
C235 0.026(9) 0.027(9) 0.034(10) 0.003(7) -0.017(8) -0.007(7)
C237 0.050(12) 0.024(9) 0.040(11) -0.002(8) -0.003(9) 0.007(8)
C238 0.030(10) 0.046(11) 0.039(11) -0.006(9) -0.012(8) 0.006(9)
Mo31 0.0254(7) 0.0172(6) 0.0216(8) -0.0028(5) 0.0001(6) -0.0060(6)
Mo32 0.0218(7) 0.0101(6) 0.0165(7) -0.0044(5) -0.0057(5) -0.0020(5)
Mo33 0.0227(7) 0.0298(8) 0.0188(7) -0.0068(6) -0.0058(6) -0.0073(6)
Au31 0.0242(3) 0.0192(3) 0.0191(3) -0.0072(2) -0.0019(3) -0.0058(2)
P31 0.028(2) 0.0143(18) 0.019(2) -0.0090(15) -0.0020(17) -0.0068(17)
O301 0.033(7) 0.021(6) 0.039(7) -0.010(5) 0.007(6) -0.003(5)
O302 0.030(7) 0.039(7) 0.050(8) -0.012(6) -0.003(6) -0.017(6)
O303 0.028(6) 0.028(6) 0.030(7) -0.001(5) -0.014(5) -0.013(5)
O304 0.034(7) 0.042(7) 0.022(7) -0.008(6) 0.002(5) -0.010(6)
O305 0.041(8) 0.050(8) 0.049(9) -0.039(7) -0.011(6) 0.008(7)
C301 0.023(9) 0.028(9) 0.030(10) 0.007(8) -0.008(7) -0.008(7)
C302 0.036(10) 0.028(9) 0.025(9) 0.000(7) 0.015(8) -0.005(8)
C303 0.026(9) 0.014(7) 0.038(10) 0.001(7) -0.007(8) 0.000(7)
C304 0.026(9) 0.047(11) 0.025(11) -0.024(8) 0.013(8) -0.023(8)
C305 0.027(10) 0.060(13) 0.017(9) 0.008(9) -0.002(7) -0.008(9)
C306 0.048(12) 0.040(11) 0.027(10) -0.003(8) -0.001(9) 0.009(9)
C307 0.063(14) 0.041(11) 0.022(10) -0.013(8) 0.001(9) -0.032(10)
C308 0.032(10) 0.050(12) 0.025(10) 0.011(8) -0.011(8) -0.007(9)
C309 0.029(10) 0.041(11) 0.033(11) 0.011(8) 0.002(8) -0.004(8)
C310 0.040(11) 0.049(12) 0.037(11) 0.022(9) -0.013(9) -0.008(10)
C311 0.026(5) 0.016(4) 0.018(5) -0.009(4) -0.007(4) -0.007(4)
C312 0.030(5) 0.014(4) 0.018(5) -0.009(4) -0.003(4) -0.003(4)
C313 0.032(5) 0.013(5) 0.016(6) -0.009(4) -0.004(5) -0.002(4)
C314 0.033(9) 0.021(8) 0.027(9) -0.013(7) -0.001(7) 0.000(7)
C315 0.026(5) 0.018(5) 0.018(6) -0.007(4) -0.007(5) -0.009(4)
C316 0.030(10) 0.037(10) 0.027(10) -0.006(8) -0.008(8) -0.009(8)
C317 0.035(6) 0.038(7) 0.021(6) -0.005(5) -0.006(5) -0.006(5)
C318 0.033(6) 0.039(6) 0.018(6) -0.006(5) -0.008(5) -0.007(5)
C319 0.034(6) 0.038(6) 0.020(6) -0.008(5) -0.008(5) -0.008(5)
C320 0.076(15) 0.047(12) 0.021(10) -0.012(8) -0.012(10) -0.036(12)
C321 0.025(5) 0.013(5) 0.011(5) -0.006(4) -0.003(4) 0.007(5)
C322 0.008(7) 0.019(7) 0.029(9) 0.000(6) 0.008(6) -0.006(6)
C323 0.038(10) 0.015(7) 0.015(8) -0.003(6) -0.001(7) 0.000(7)
C324 0.028(9) 0.024(8) 0.016(8) 0.002(6) -0.014(7) -0.007(7)
C325 0.024(5) 0.016(5) 0.010(5) -0.010(4) -0.007(4) 0.001(5)
C326 0.025(5) 0.015(5) 0.011(5) -0.008(4) -0.003(4) 0.003(4)
C327 0.021(6) 0.019(6) 0.022(7) -0.006(5) -0.013(5) 0.004(5)
C328 0.031(9) 0.019(8) 0.025(9) 0.006(7) -0.007(7) 0.001(7)
C329 0.025(6) 0.021(6) 0.025(7) -0.005(5) -0.010(5) 0.007(5)
C330 0.042(10) 0.018(8) 0.031(10) 0.005(7) -0.016(8) -0.008(7)
C331 0.022(8) 0.027(9) 0.025(9) -0.004(7) -0.015(7) -0.002(7)
C332 0.038(10) 0.019(8) 0.032(10) 0.008(7) -0.012(8) -0.010(7)
C333 0.037(10) 0.017(8) 0.019(9) 0.008(6) -0.018(7) 0.001(7)
C334 0.050(12) 0.034(10) 0.029(10) 0.000(8) 0.011(9) -0.019(9)
C335 0.024(6) 0.016(5) 0.018(6) -0.005(5) -0.012(5) 0.000(5)
C336 0.026(6) 0.018(6) 0.022(6) -0.004(5) -0.010(5) 0.002(5)
C337 0.025(9) 0.047(11) 0.012(8) -0.005(7) -0.010(7) -0.012(8)
C338 0.028(9) 0.021(8) 0.037(10) -0.005(7) 0.011(8) -0.001(7)
C400 0.072(17) 0.069(17) 0.067(17) -0.009(13) 0.021(14) -0.011(14)
C401 0.040(12) 0.067(14) 0.024(10) -0.017(10) -0.014(9) -0.018(10)
C402 0.053(13) 0.037(10) 0.030(11) 0.002(8) -0.010(10) -0.008(9)
C403 0.054(14) 0.067(16) 0.056(16) -0.018(13) -0.009(12) -0.020(12)
C404 0.074(19) 0.09(2) 0.062(18) 0.019(16) -0.004(15) -0.006(17)
C405 0.11(2) 0.061(16) 0.040(15) -0.008(12) -0.024(15) -0.022(16)
C406 0.068(15) 0.035(11) 0.044(13) -0.007(9) -0.031(11) 0.015(10)

loop_
_atom_type_symbol
_atom_type_description
_atom_type_scat_dispersion_real
_atom_type_scat_dispersion_imag
_atom_type_scat_source
C C 0.0033 0.0016 'International Tables Vol C Tables 4.2.6.8 and 6.1.1.4'
H H 0 0 'International Tables Vol C Tables 4.2.6.8 and 6.1.1.4'
Cl Cl 0.1484 0.1585 'International Tables Vol C Tables 4.2.6.8 and 6.1.1.4'
Mo Mo -1.6832 0.6857 'International Tables Vol C Tables 4.2.6.8 and 6.1.1.4'
O O 0.0106 0.006 'International Tables Vol C Tables 4.2.6.8 and 6.1.1.4'
P P 0.1023 0.0942 'International Tables Vol C Tables 4.2.6.8 and 6.1.1.4'
W W -0.849 6.8722 'International Tables Vol C Tables 4.2.6.8 and 6.1.1.4'
Au Au -2.0133 8.8022 'International Tables Vol C Tables 4.2.6.8 and 6.1.1.4'

loop_
_geom_angle_atom_site_label_1
_geom_angle_atom_site_label_2
_geom_angle_atom_site_label_3
_geom_angle
C1 Mo1 C2 79.4(7)
C1 Mo1 C8 102.6(8)
C2 Mo1 C8 100.0(7)
C1 Mo1 C7 94.8(8)
C2 Mo1 C7 133.7(7)
C8 Mo1 C7 36.0(7)
C1 Mo1 C10 154.1(7)
C2 Mo1 C10 118.7(6)
C8 Mo1 C10 58.3(7)
C7 Mo1 C10 59.4(7)
C1 Mo1 C9 135.9(8)
C2 Mo1 C9 93.9(7)
C8 Mo1 C9 35.2(8)
C7 Mo1 C9 59.0(8)
C10 Mo1 C9 33.8(7)
C1 Mo1 P1 88.5(5)
C2 Mo1 P1 109.3(5)
C8 Mo1 P1 150.2(5)
C7 Mo1 P1 116.5(5)
C10 Mo1 P1 101.1(4)
C9 Mo1 P1 133.8(6)
C1 Mo1 C6 122.1(7)
C2 Mo1 C6 150.3(7)
C8 Mo1 C6 57.9(6)
C7 Mo1 C6 35.5(7)
C10 Mo1 C6 34.5(6)
C9 Mo1 C6 56.5(7)
P1 Mo1 C6 92.7(4)
C1 Mo1 Au1 115.4(5)
C2 Mo1 Au1 70.4(5)
C8 Mo1 Au1 137.4(6)
C7 Mo1 Au1 146.1(5)
C10 Mo1 Au1 89.2(5)
C9 Mo1 Au1 102.6(6)
P1 Mo1 Au1 53.45(10)
C6 Mo1 Au1 110.9(5)
C11 Mo2 C26 147.5(5)
C11 Mo2 C21 134.3(6)
C26 Mo2 C21 36.3(5)
C11 Mo2 C15 37.4(5)
C26 Mo2 C15 110.3(5)
C21 Mo2 C15 106.0(5)
C11 Mo2 C12 37.6(6)
C26 Mo2 C12 140.6(5)
C21 Mo2 C12 166.8(5)
C15 Mo2 C12 61.5(5)
C11 Mo2 C24 146.1(5)
C26 Mo2 C24 63.9(5)
C21 Mo2 C24 77.2(5)
C15 Mo2 C24 165.7(6)
C12 Mo2 C24 113.8(5)
C11 Mo2 C14 61.4(5)
C26 Mo2 C14 89.9(5)
C21 Mo2 C14 107.2(5)
C15 Mo2 C14 36.1(6)
C12 Mo2 C14 60.5(5)
C24 Mo2 C14 129.6(6)
C11 Mo2 C22 131.2(6)
C26 Mo2 C22 63.4(5)
C21 Mo2 C22 36.2(5)
C15 Mo2 C22 126.9(6)
C12 Mo2 C22 154.5(5)
C24 Mo2 C22 63.6(5)
C14 Mo2 C22 142.5(5)
C11 Mo2 C13 61.0(6)
C26 Mo2 C13 105.2(5)
C21 Mo2 C13 135.9(5)
C15 Mo2 C13 59.9(6)
C12 Mo2 C13 35.8(5)
C24 Mo2 C13 107.9(6)
C14 Mo2 C13 35.6(6)
C22 Mo2 C13 167.6(6)
C11 Mo2 C23 135.3(5)
C26 Mo2 C23 75.2(5)
C21 Mo2 C23 65.8(5)
C15 Mo2 C23 159.0(5)
C12 Mo2 C23 127.4(5)
C24 Mo2 C23 34.9(5)
C14 Mo2 C23 162.5(5)
C22 Mo2 C23 36.1(5)
C13 Mo2 C23 139.7(6)
C11 Mo2 C25 154.1(6)
C26 Mo2 C25 35.2(6)
C21 Mo2 C25 65.0(6)
C15 Mo2 C25 132.4(5)
C12 Mo2 C25 119.2(6)
C24 Mo2 C25 35.8(5)
C14 Mo2 C25 99.0(6)
C22 Mo2 C25 74.8(6)
C13 Mo2 C25 93.1(6)
C23 Mo2 C25 63.5(5)
C11 Mo2 P1 45.4(4)
C26 Mo2 P1 145.7(4)
C21 Mo2 P1 109.5(4)
C15 Mo2 P1 70.8(4)
C12 Mo2 P1 71.7(4)
C24 Mo2 P1 121.8(4)
C14 Mo2 P1 104.3(4)
C22 Mo2 P1 88.1(4)
C13 Mo2 P1 104.3(4)
C23 Mo2 P1 93.2(4)
C25 Mo2 P1 156.6(4)
C3 Mo3 C5 80.0(7)
C3 Mo3 C4 104.1(6)
C5 Mo3 C4 80.9(7)
C3 Mo3 C18 111.5(7)
C5 Mo3 C18 98.5(7)
C4 Mo3 C18 143.8(7)
C3 Mo3 C17 94.9(6)
C5 Mo3 C17 126.4(6)
C4 Mo3 C17 149.5(6)
C18 Mo3 C17 34.2(6)
C3 Mo3 C19 146.7(8)
C5 Mo3 C19 101.4(8)
C4 Mo3 C19 109.0(8)
C18 Mo3 C19 35.2(8)
C17 Mo3 C19 57.2(6)
C3 Mo3 C20 146.2(8)
C5 Mo3 C20 131.1(9)
C4 Mo3 C20 95.1(7)
C18 Mo3 C20 58.0(8)
C17 Mo3 C20 57.7(6)
C19 Mo3 C20 34.0(9)
C3 Mo3 C16 111.4(6)
C5 Mo3 C16 155.5(7)
C4 Mo3 C16 115.2(7)
C18 Mo3 C16 57.4(7)
C17 Mo3 C16 34.4(6)
C19 Mo3 C16 56.9(8)
C20 Mo3 C16 34.9(7)
C3 Mo3 Au1 64.6(5)
C5 Mo3 Au1 118.2(5)
C4 Mo3 Au1 62.7(5)
C18 Mo3 Au1 140.3(5)
C17 Mo3 Au1 106.4(4)
C19 Mo3 Au1 135.9(8)
C20 Mo3 Au1 101.9(8)
C16 Mo3 Au1 86.2(5)
P1 Au1 C4 151.5(4)
P1 Au1 C3 121.1(4)
C4 Au1 C3 74.8(5)
P1 Au1 Mo3 162.05(11)
C4 Au1 Mo3 44.1(4)
C3 Au1 Mo3 43.2(4)
P1 Au1 Mo1 53.16(10)
C4 Au1 Mo1 106.1(4)
C3 Au1 Mo1 168.0(3)
Mo3 Au1 Mo1 144.18(5)
C11 P1 Mo1 123.5(5)
C11 P1 Au1 107.2(5)
Mo1 P1 Au1 73.39(11)
C11 P1 Mo2 60.3(5)
Mo1 P1 Mo2 160.50(19)
Au1 P1 Mo2 125.31(18)
O1 C1 Mo1 178.6(13)
O2 C2 Mo1 174.2(15)
O3 C3 Mo3 171.2(14)
O3 C3 Au1 116.4(11)
Mo3 C3 Au1 72.2(5)
O4 C4 Mo3 171.7(14)
O4 C4 Au1 114.7(12)
Mo3 C4 Au1 73.1(5)
O5 C5 Mo3 177.1(15)
C10 C6 C7 109.7(16)
C10 C6 Mo1 71.6(9)
C7 C6 Mo1 70.8(9)
C10 C6 H6 125.1
C7 C6 H6 125.1
Mo1 C6 H6 124.1
C8 C7 C6 104.2(19)
C8 C7 Mo1 70.9(11)
C6 C7 Mo1 73.7(10)
C8 C7 H7 127.9
C6 C7 H7 127.9
Mo1 C7 H7 119.6
C9 C8 C7 108.4(19)
C9 C8 Mo1 74.0(12)
C7 C8 Mo1 73.0(11)
C9 C8 H8 125.8
C7 C8 H8 125.8
Mo1 C8 H8 119
C10 C9 C8 109(2)
C10 C9 Mo1 72.8(11)
C8 C9 Mo1 70.8(12)
C10 C9 H9 125.3
C8 C9 H9 125.3
Mo1 C9 H9 122.7
C9 C10 C6 108.0(19)
C9 C10 Mo1 73.3(11)
C6 C10 Mo1 74.0(9)
C9 C10 H10 126
C6 C10 H10 126
Mo1 C10 H10 118.6
C15 C11 C12 108.3(13)
C15 C11 P1 114.8(11)
C12 C11 P1 116.3(10)
C15 C11 Mo2 74.8(8)
C12 C11 Mo2 74.6(8)
P1 C11 Mo2 74.3(5)
C13 C12 C11 106.8(13)
C13 C12 Mo2 74.2(9)
C11 C12 Mo2 67.7(8)
C13 C12 H12 126.6
C11 C12 H12 126.6
Mo2 C12 H12 123.1
C14 C13 C12 109.0(15)
C14 C13 Mo2 71.1(9)
C12 C13 Mo2 70.0(9)
C14 C13 H13 125.5
C12 C13 H13 125.5
Mo2 C13 H13 125
C15 C14 C13 108.5(14)
C15 C14 Mo2 70.9(8)
C13 C14 Mo2 73.3(9)
C15 C14 H14 125.8
C13 C14 H14 125.8
Mo2 C14 H14 121.7
C14 C15 C11 107.1(14)
C14 C15 Mo2 73.0(9)
C11 C15 Mo2 67.9(8)
C14 C15 H15 126.4
C11 C15 H15 126.4
Mo2 C15 H15 124.3
C17 C16 C20 107.7(19)
C17 C16 Mo3 71.9(9)
C20 C16 Mo3 72.1(11)
C17 C16 H16 126.2
C20 C16 H16 126.2
Mo3 C16 H16 121.6
C18 C17 C16 109.2(16)
C18 C17 Mo3 72.7(9)
C16 C17 Mo3 73.7(9)
C18 C17 H17 125.4
C16 C17 H17 125.4
Mo3 C17 H17 119.9
C17 C18 C19 107(2)
C17 C18 Mo3 73.1(9)
C19 C18 Mo3 72.6(11)
C17 C18 H18 126.6
C19 C18 H18 126.6
Mo3 C18 H18 119.6
C20 C19 C18 109(2)
C20 C19 Mo3 73.4(13)
C18 C19 Mo3 72.2(10)
C20 C19 H19 125.4
C18 C19 H19 125.4
Mo3 C19 H19 120.7
C19 C20 C16 107.1(19)
C19 C20 Mo3 72.6(12)
C16 C20 Mo3 73.1(10)
C19 C20 H20 126.4
C16 C20 H20 126.4
Mo3 C20 H20 119.8
C26 C21 C22 115.6(13)
C26 C21 C27 124.4(12)
C22 C21 C27 119.2(13)
C26 C21 Mo2 71.1(8)
C22 C21 Mo2 73.0(8)
C27 C21 Mo2 134.0(10)
C21 C22 C23 122.4(13)
C21 C22 Mo2 70.8(8)
C23 C22 Mo2 73.4(8)
C21 C22 H22 118.8
C23 C22 H22 118.8
Mo2 C22 H22 129.6
C24 C23 C22 117.5(13)
C24 C23 C31 121.2(14)
C22 C23 C31 121.0(13)
C24 C23 Mo2 70.2(8)
C22 C23 Mo2 70.5(8)
C31 C23 Mo2 135.6(10)
C23 C24 C25 122.7(15)
C23 C24 Mo2 74.9(9)
C25 C24 Mo2 74.8(9)
C23 C24 H24 118.7
C25 C24 H24 118.7
Mo2 C24 H24 123
C26 C25 C24 116.5(14)
C26 C25 C35 123.4(14)
C24 C25 C35 120.1(15)
C26 C25 Mo2 68.7(9)
C24 C25 Mo2 69.4(8)
C35 C25 Mo2 132.8(12)
C25 C26 C21 124.8(13)
C25 C26 Mo2 76.1(9)
C21 C26 Mo2 72.6(8)
C25 C26 H26 117.6
C21 C26 H26 117.6
Mo2 C26 H26 125.6
C29 C27 C28 111.5(12)
C29 C27 C21 108.2(13)
C28 C27 C21 110.0(12)
C29 C27 C30 109.2(12)
C28 C27 C30 107.8(13)
C21 C27 C30 110.2(12)
C27 C28 H28A 109.5
C27 C28 H28B 109.5
H28A C28 H28B 109.5
C27 C28 H28C 109.5
H28A C28 H28C 109.5
H28B C28 H28C 109.5
C27 C29 H29A 109.5
C27 C29 H29B 109.5
H29A C29 H29B 109.5
C27 C29 H29C 109.5
H29A C29 H29C 109.5
H29B C29 H29C 109.5
C27 C30 H30A 109.5
C27 C30 H30B 109.5
H30A C30 H30B 109.5
C27 C30 H30C 109.5
H30A C30 H30C 109.5
H30B C30 H30C 109.5
C33 C31 C32 111.1(14)
C33 C31 C23 112.6(13)
C32 C31 C23 110.9(13)
C33 C31 C34 109.1(13)
C32 C31 C34 108.2(13)
C23 C31 C34 104.5(12)
C31 C32 H32A 109.5
C31 C32 H32B 109.5
H32A C32 H32B 109.5
C31 C32 H32C 109.5
H32A C32 H32C 109.5
H32B C32 H32C 109.5
C31 C33 H33A 109.5
C31 C33 H33B 109.5
H33A C33 H33B 109.5
C31 C33 H33C 109.5
H33A C33 H33C 109.5
H33B C33 H33C 109.5
C31 C34 H34A 109.5
C31 C34 H34B 109.5
H34A C34 H34B 109.5
C31 C34 H34C 109.5
H34A C34 H34C 109.5
H34B C34 H34C 109.5
C25 C35 C37 114.2(14)
C25 C35 C38 104.7(14)
C37 C35 C38 109.1(15)
C25 C35 C36 113.1(14)
C37 C35 C36 108.3(14)
C38 C35 C36 107.1(13)
C35 C36 H36A 109.5
C35 C36 H36B 109.5
H36A C36 H36B 109.5
C35 C36 H36C 109.5
H36A C36 H36C 109.5
H36B C36 H36C 109.5
C35 C37 H37A 109.5
C35 C37 H37B 109.5
H37A C37 H37B 109.5
C35 C37 H37C 109.5
H37A C37 H37C 109.5
H37B C37 H37C 109.5
C35 C38 H38A 109.5
C35 C38 H38B 109.5
H38A C38 H38B 109.5
C35 C38 H38C 109.5
H38A C38 H38C 109.5
H38B C38 H38C 109.5
C202 Mo21 C201 78.2(6)
C202 Mo21 C208 96.6(7)
C201 Mo21 C208 134.6(7)
C202 Mo21 C207 101.4(7)
C201 Mo21 C207 99.7(7)
C208 Mo21 C207 36.4(6)
C202 Mo21 C206 132.6(7)
C201 Mo21 C206 91.0(7)
C208 Mo21 C206 59.4(7)
C207 Mo21 C206 34.7(7)
C202 Mo21 P21 88.0(4)
C201 Mo21 P21 111.1(5)
C208 Mo21 P21 113.8(5)
C207 Mo21 P21 149.1(5)
C206 Mo21 P21 137.9(5)
C202 Mo21 C209 125.1(7)
C201 Mo21 C209 148.3(7)
C208 Mo21 C209 35.0(7)
C207 Mo21 C209 58.0(6)
C206 Mo21 C209 57.6(6)
P21 Mo21 C209 92.5(4)
C202 Mo21 C210 155.0(7)
C201 Mo21 C210 117.0(7)
C208 Mo21 C210 58.4(8)
C207 Mo21 C210 58.2(7)
C206 Mo21 C210 35.5(6)
P21 Mo21 C210 103.1(4)
C209 Mo21 C210 33.7(7)
C202 Mo21 Au21 112.9(5)
C201 Mo21 Au21 71.1(5)
C208 Mo21 Au21 145.8(5)
C207 Mo21 Au21 141.0(6)
C206 Mo21 Au21 106.4(5)
P21 Mo21 Au21 53.46(10)
C209 Mo21 Au21 110.8(5)
C210 Mo21 Au21 91.5(5)
C211 Mo22 C212 37.8(6)
C211 Mo22 C221 133.2(6)
C212 Mo22 C221 105.4(6)
C211 Mo22 C226 146.1(5)
C212 Mo22 C226 108.4(5)
C221 Mo22 C226 37.0(5)
C211 Mo22 C215 38.2(6)
C212 Mo22 C215 61.8(6)
C221 Mo22 C215 166.9(5)
C226 Mo22 C215 140.3(5)
C211 Mo22 C222 131.7(6)
C212 Mo22 C222 128.1(6)
C221 Mo22 C222 36.0(5)
C226 Mo22 C222 63.6(5)
C215 Mo22 C222 154.4(5)
C211 Mo22 C213 61.0(6)
C212 Mo22 C213 35.3(6)
C221 Mo22 C213 108.2(5)
C226 Mo22 C213 89.5(6)
C215 Mo22 C213 59.9(6)
C222 Mo22 C213 143.6(5)
C211 Mo22 C224 146.7(6)
C212 Mo22 C224 164.3(5)
C221 Mo22 C224 77.8(5)
C226 Mo22 C224 64.7(5)
C215 Mo22 C224 113.6(6)
C222 Mo22 C224 63.1(5)
C213 Mo22 C224 129.0(5)
C211 Mo22 C225 153.8(6)
C212 Mo22 C225 131.4(5)
C221 Mo22 C225 66.5(5)
C226 Mo22 C225 36.6(5)
C215 Mo22 C225 118.5(6)
C222 Mo22 C225 74.6(5)
C213 Mo22 C225 98.9(5)
C224 Mo22 C225 35.3(5)
C211 Mo22 C214 61.0(6)
C212 Mo22 C214 59.9(6)
C221 Mo22 C214 137.3(5)
C226 Mo22 C214 105.4(5)
C215 Mo22 C214 35.1(5)
C222 Mo22 C214 167.3(5)
C213 Mo22 C214 35.7(6)
C224 Mo22 C214 107.2(5)
C225 Mo22 C214 92.8(5)
C211 Mo22 C223 135.6(5)
C212 Mo22 C223 159.8(5)
C221 Mo22 C223 65.7(5)
C226 Mo22 C223 76.0(5)
C215 Mo22 C223 127.4(5)
C222 Mo22 C223 35.3(5)
C213 Mo22 C223 162.5(5)
C224 Mo22 C223 35.3(5)
C225 Mo22 C223 63.6(5)
C214 Mo22 C223 139.1(5)
C211 Mo22 P21 45.5(4)
C212 Mo22 P21 71.7(4)
C221 Mo22 P21 108.2(4)
C226 Mo22 P21 145.0(4)
C215 Mo22 P21 72.1(4)
C222 Mo22 P21 88.3(4)
C213 Mo22 P21 104.2(4)
C224 Mo22 P21 122.4(4)
C225 Mo22 P21 156.7(4)
C214 Mo22 P21 104.2(4)
C223 Mo22 P21 93.3(4)
C205 Mo23 C204 79.3(7)
C205 Mo23 C203 81.1(7)
C204 Mo23 C203 103.4(6)
C205 Mo23 C218 124.3(8)
C204 Mo23 C218 95.9(7)
C203 Mo23 C218 151.0(7)
C205 Mo23 C217 97.4(8)
C204 Mo23 C217 115.0(7)
C203 Mo23 C217 140.6(7)
C218 Mo23 C217 35.0(7)
C205 Mo23 C216 104.7(7)
C204 Mo23 C216 150.7(7)
C203 Mo23 C216 105.9(6)
C218 Mo23 C216 57.4(7)
C217 Mo23 C216 36.1(7)
C205 Mo23 C219 156.9(7)
C204 Mo23 C219 109.9(7)
C203 Mo23 C219 115.6(7)
C218 Mo23 C219 36.0(7)
C217 Mo23 C219 59.4(8)
C216 Mo23 C219 56.7(7)
C205 Mo23 C220 135.1(7)
C204 Mo23 C220 143.6(7)
C203 Mo23 C220 95.2(7)
C218 Mo23 C220 57.4(7)
C217 Mo23 C220 58.4(8)
C216 Mo23 C220 33.2(7)
C219 Mo23 C220 33.9(6)
C205 Mo23 Au21 117.9(5)
C204 Mo23 Au21 64.3(5)
C203 Mo23 Au21 62.7(5)
C218 Mo23 Au21 108.6(5)
C217 Mo23 Au21 142.6(6)
C216 Mo23 Au21 131.7(6)
C219 Mo23 Au21 84.9(5)
C220 Mo23 Au21 98.7(6)
P21 Au21 C203 152.0(4)
P21 Au21 C204 120.7(4)
C203 Au21 C204 74.7(5)
P21 Au21 Mo23 161.35(10)
C203 Au21 Mo23 44.4(4)
C204 Au21 Mo23 43.2(4)
P21 Au21 Mo21 53.43(10)
C203 Au21 Mo21 106.8(4)
C204 Au21 Mo21 168.8(3)
Mo23 Au21 Mo21 144.33(5)
C211 P21 Au21 108.1(5)
C211 P21 Mo21 124.2(5)
Au21 P21 Mo21 73.11(12)
C211 P21 Mo22 60.3(5)
Au21 P21 Mo22 125.32(17)
Mo21 P21 Mo22 160.5(2)
O201 C201 Mo21 176.1(16)
O202 C202 Mo21 178.8(15)
O203 C203 Mo23 173.4(14)
O203 C203 Au21 113.6(12)
Mo23 C203 Au21 72.9(5)
O204 C204 Mo23 171.1(14)
O204 C204 Au21 116.3(11)
Mo23 C204 Au21 72.5(5)
O205 C205 Mo23 175.4(14)
C207 C206 C210 108.2(18)
C207 C206 Mo21 72.3(10)
C210 C206 Mo21 74.5(10)
C207 C206 H206 125.9
C210 C206 H206 125.9
Mo21 C206 H206 119.1
C206 C207 C208 108.2(18)
C206 C207 Mo21 73.0(10)
C208 C207 Mo21 71.1(9)
C206 C207 H207 125.9
C208 C207 H207 125.9
Mo21 C207 H207 121.7
C209 C208 C207 105.7(19)
C209 C208 Mo21 74.8(11)
C207 C208 Mo21 72.5(10)
C209 C208 H208 127.1
C207 C208 H208 127.1
Mo21 C208 H208 117.8
C210 C209 C208 111.1(17)
C210 C209 Mo21 74.3(10)
C208 C209 Mo21 70.2(10)
C210 C209 H209 124.5
C208 C209 H209 124.5
Mo21 C209 H209 122.5
C209 C210 C206 106.7(19)
C209 C210 Mo21 72.0(11)
C206 C210 Mo21 69.9(10)
C209 C210 H210 126.7
C206 C210 H210 126.7
Mo21 C210 H210 123.1
C212 C211 C215 106.9(14)
C212 C211 P21 115.5(11)
C215 C211 P21 116.2(10)
C212 C211 Mo22 73.7(9)
C215 C211 Mo22 74.8(9)
P21 C211 Mo22 74.2(5)
C213 C212 C211 108.0(14)
C213 C212 Mo22 74.6(9)
C211 C212 Mo22 68.5(8)
C213 C212 H212 126
C211 C212 H212 126
Mo22 C212 H212 122.5
C212 C213 C214 109.1(14)
C212 C213 Mo22 70.1(8)
C214 C213 Mo22 73.0(8)
C212 C213 H213 125.4
C214 C213 H213 125.4
Mo22 C213 H213 123.1
C215 C214 C213 109.1(15)
C215 C214 Mo22 70.7(9)
C213 C214 Mo22 71.2(8)
C215 C214 H214 125.5
C213 C214 H214 125.5
Mo22 C214 H214 124.2
C214 C215 C211 106.9(14)
C214 C215 Mo22 74.2(9)
C211 C215 Mo22 67.1(8)
C214 C215 H215 126.6
C211 C215 H215 126.6
Mo22 C215 H215 123.7
C220 C216 C217 110.7(19)
C220 C216 Mo23 75.3(11)
C217 C216 Mo23 71.4(10)
C220 C216 H216 124.7
C217 C216 H216 124.7
Mo23 C216 H216 120.3
C218 C217 C216 104(2)
C218 C217 Mo23 72.6(11)
C216 C217 Mo23 72.5(11)
C218 C217 H217 127.9
C216 C217 H217 127.9
Mo23 C217 H217 119.1
C217 C218 C219 109.8(19)
C217 C218 Mo23 72.4(11)
C219 C218 Mo23 74.1(10)
C217 C218 H218 125.1
C219 C218 H218 125.1
Mo23 C218 H218 120.1
C220 C219 C218 105(2)
C220 C219 Mo23 73.1(12)
C218 C219 Mo23 70.0(11)
C220 C219 H219 127.3
C218 C219 H219 127.3
Mo23 C219 H219 121.5
C216 C220 C219 110(2)
C216 C220 Mo23 71.6(12)
C219 C220 Mo23 72.9(11)
C216 C220 H220 125
C219 C220 H220 125
Mo23 C220 H220 122.1
C222 C221 C226 115.2(13)
C222 C221 C227 123.0(13)
C226 C221 C227 120.4(13)
C222 C221 Mo22 73.6(9)
C226 C221 Mo22 71.3(9)
C227 C221 Mo22 135.1(10)
C223 C222 C221 125.2(14)
C223 C222 Mo22 74.5(8)
C221 C222 Mo22 70.5(9)
C223 C222 H222 117.4
C221 C222 H222 117.4
Mo22 C222 H222 130.8
C224 C223 C222 116.9(13)
C224 C223 C231 120.7(13)
C222 C223 C231 122.0(13)
C224 C223 Mo22 70.6(8)
C222 C223 Mo22 70.2(8)
C231 C223 Mo22 135.4(10)
C225 C224 C223 121.7(14)
C225 C224 Mo22 72.5(8)
C223 C224 Mo22 74.0(8)
C225 C224 H224 119.2
C223 C224 H224 119.2
Mo22 C224 H224 126.2
C224 C225 C226 118.7(13)
C224 C225 C235 120.3(14)
C226 C225 C235 120.8(13)
C224 C225 Mo22 72.2(8)
C226 C225 Mo22 69.4(8)
C235 C225 Mo22 134.5(11)
C225 C226 C221 121.9(13)
C225 C226 Mo22 74.0(9)
C221 C226 Mo22 71.7(9)
C225 C226 H226 119
C221 C226 H226 119
Mo22 C226 H226 127.5
C229 C227 C228 109.9(13)
C229 C227 C230 109.3(14)
C228 C227 C230 108.3(13)
C229 C227 C221 108.7(13)
C228 C227 C221 111.8(13)
C230 C227 C221 108.9(13)
C227 C228 H22A 109.5
C227 C228 H22B 109.5
H22A C228 H22B 109.5
C227 C228 H22C 109.5
H22A C228 H22C 109.5
H22B C228 H22C 109.5
C227 C229 H22D 109.5
C227 C229 H22E 109.5
H22D C229 H22E 109.5
C227 C229 H22F 109.5
H22D C229 H22F 109.5
H22E C229 H22F 109.5
C227 C230 H23A 109.5
C227 C230 H23B 109.5
H23A C230 H23B 109.5
C227 C230 H23C 109.5
H23A C230 H23C 109.5
H23B C230 H23C 109.5
C233 C231 C234 109.1(12)
C233 C231 C223 114.2(13)
C234 C231 C223 111.9(12)
C233 C231 C232 107.9(12)
C234 C231 C232 107.5(13)
C223 C231 C232 106.0(12)
C231 C232 H23D 109.5
C231 C232 H23E 109.5
H23D C232 H23E 109.5
C231 C232 H23F 109.5
H23D C232 H23F 109.5
H23E C232 H23F 109.5
C231 C233 H23G 109.5
C231 C233 H23H 109.5
H23G C233 H23H 109.5
C231 C233 H23I 109.5
H23G C233 H23I 109.5
H23H C233 H23I 109.5
C231 C234 H23J 109.5
C231 C234 H23K 109.5
H23J C234 H23K 109.5
C231 C234 H23L 109.5
H23J C234 H23L 109.5
H23K C234 H23L 109.5
C236 C235 C225 113.1(14)
C236 C235 C238 108.6(14)
C225 C235 C238 113.8(14)
C236 C235 C237 108.0(14)
C225 C235 C237 105.7(13)
C238 C235 C237 107.3(15)
C235 C236 H23M 109.5
C235 C236 H23N 109.5
H23M C236 H23N 109.5
C235 C236 H23O 109.5
H23M C236 H23O 109.5
H23N C236 H23O 109.5
C235 C237 H23P 109.5
C235 C237 H23Q 109.5
H23P C237 H23Q 109.5
C235 C237 H23R 109.5
H23P C237 H23R 109.5
H23Q C237 H23R 109.5
C235 C238 H23S 109.5
C235 C238 H23T 109.5
H23S C238 H23T 109.5
C235 C238 H23U 109.5
H23S C238 H23U 109.5
H23T C238 H23U 109.5
C301 Mo31 C302 80.0(7)
C301 Mo31 C310 103.9(7)
C302 Mo31 C310 98.2(7)
C301 Mo31 C309 136.2(7)
C302 Mo31 C309 91.9(6)
C310 Mo31 C309 34.4(7)
C301 Mo31 C306 95.1(7)
C302 Mo31 C306 132.9(7)
C310 Mo31 C306 37.2(7)
C309 Mo31 C306 59.9(7)
C301 Mo31 P31 88.2(5)
C302 Mo31 P31 110.0(5)
C310 Mo31 P31 151.0(5)
C309 Mo31 P31 134.1(5)
C306 Mo31 P31 116.7(5)
C301 Mo31 C307 121.2(7)
C302 Mo31 C307 150.1(7)
C310 Mo31 C307 58.5(7)
C309 Mo31 C307 58.3(7)
C306 Mo31 C307 34.9(7)
P31 Mo31 C307 92.6(5)
C301 Mo31 C308 153.4(6)
C302 Mo31 C308 118.9(6)
C310 Mo31 C308 57.5(7)
C309 Mo31 C308 35.0(6)
C306 Mo31 C308 58.4(6)
P31 Mo31 C308 101.0(4)
C307 Mo31 C308 34.4(7)
C301 Mo31 Au31 116.1(5)
C302 Mo31 Au31 70.8(5)
C310 Mo31 Au31 135.0(5)
C309 Mo31 Au31 101.0(5)
C306 Mo31 Au31 145.4(5)
P31 Mo31 Au31 53.89(11)
C307 Mo31 Au31 111.0(5)
C308 Mo31 Au31 89.1(4)
C311 Mo32 C322 147.6(6)
C311 Mo32 C315 37.9(6)
C322 Mo32 C315 109.9(6)
C311 Mo32 C321 134.7(5)
C322 Mo32 C321 36.8(5)
C315 Mo32 C321 105.9(5)
C311 Mo32 C326 130.6(5)
C322 Mo32 C326 64.4(5)
C315 Mo32 C326 126.4(5)
C321 Mo32 C326 36.3(5)
C311 Mo32 C314 61.2(6)
C322 Mo32 C314 89.9(6)
C315 Mo32 C314 35.8(6)
C321 Mo32 C314 107.7(6)
C326 Mo32 C314 142.8(6)
C311 Mo32 C312 37.4(5)
C322 Mo32 C312 140.0(5)
C315 Mo32 C312 61.7(6)
C321 Mo32 C312 166.9(5)
C326 Mo32 C312 154.2(5)
C314 Mo32 C312 60.0(6)
C311 Mo32 C324 146.3(6)
C322 Mo32 C324 63.5(6)
C315 Mo32 C324 165.9(5)
C321 Mo32 C324 76.5(5)
C326 Mo32 C324 63.6(5)
C314 Mo32 C324 130.1(6)
C312 Mo32 C324 114.5(6)
C311 Mo32 C313 60.8(5)
C322 Mo32 C313 104.5(5)
C315 Mo32 C313 59.6(5)
C321 Mo32 C313 135.7(5)
C326 Mo32 C313 168.2(6)
C314 Mo32 C313 34.9(6)
C312 Mo32 C313 35.9(5)
C324 Mo32 C313 108.8(5)
C311 Mo32 C323 154.0(5)
C322 Mo32 C323 35.0(6)
C315 Mo32 C323 132.2(6)
C321 Mo32 C323 65.0(5)
C326 Mo32 C323 75.4(5)
C314 Mo32 C323 99.4(6)
C312 Mo32 C323 119.2(5)
C324 Mo32 C323 35.7(5)
C313 Mo32 C323 93.2(5)
C311 Mo32 C325 135.2(5)
C322 Mo32 C325 75.1(5)
C315 Mo32 C325 158.0(5)
C321 Mo32 C325 64.7(5)
C326 Mo32 C325 35.2(5)
C314 Mo32 C325 163.2(6)
C312 Mo32 C325 128.4(5)
C324 Mo32 C325 35.5(5)
C313 Mo32 C325 141.4(5)
C323 Mo32 C325 63.9(5)
C311 Mo32 P31 45.5(4)
C322 Mo32 P31 146.4(4)
C315 Mo32 P31 71.4(4)
C321 Mo32 P31 109.7(4)
C326 Mo32 P31 87.4(4)
C314 Mo32 P31 104.3(4)
C312 Mo32 P31 71.6(4)
C324 Mo32 P31 121.4(4)
C313 Mo32 P31 104.3(4)
C323 Mo32 P31 156.2(4)
C325 Mo32 P31 92.5(4)
C305 Mo33 C304 82.7(7)
C305 Mo33 C303 76.2(7)
C304 Mo33 C303 103.0(7)
C305 Mo33 C317 98.4(7)
C304 Mo33 C317 145.6(6)
C303 Mo33 C317 110.7(7)
C305 Mo33 C320 129.2(8)
C304 Mo33 C320 94.5(7)
C303 Mo33 C320 151.3(7)
C317 Mo33 C320 58.2(7)
C305 Mo33 C319 156.3(7)
C304 Mo33 C319 112.1(7)
C303 Mo33 C319 115.9(7)
C317 Mo33 C319 58.8(6)
C320 Mo33 C319 35.5(7)
C305 Mo33 C316 98.4(7)
C304 Mo33 C316 111.0(6)
C303 Mo33 C316 144.7(6)
C317 Mo33 C316 34.7(6)
C320 Mo33 C316 35.7(7)
C319 Mo33 C316 59.6(6)
C305 Mo33 C318 127.5(7)
C304 Mo33 C318 147.5(7)
C303 Mo33 C318 96.7(7)
C317 Mo33 C318 35.1(6)
C320 Mo33 C318 58.4(6)
C319 Mo33 C318 35.4(6)
C316 Mo33 C318 58.6(6)
C305 Mo33 Au31 117.4(5)
C304 Mo33 Au31 62.5(5)
C303 Mo33 Au31 64.8(4)
C317 Mo33 Au31 139.8(4)
C320 Mo33 Au31 105.3(6)
C319 Mo33 Au31 86.2(5)
C316 Mo33 Au31 140.9(5)
C318 Mo33 Au31 104.7(4)
P31 Au31 C304 150.8(5)
P31 Au31 C303 120.3(4)
C304 Au31 C303 74.7(6)
P31 Au31 Mo33 162.10(11)
C304 Au31 Mo33 44.2(5)
C303 Au31 Mo33 43.8(4)
P31 Au31 Mo31 53.14(10)
C304 Au31 Mo31 105.9(5)
C303 Au31 Mo31 166.0(4)
Mo33 Au31 Mo31 144.40(5)
C311 P31 Mo31 124.7(5)
C311 P31 Au31 106.9(5)
Mo31 P31 Au31 72.97(13)
C311 P31 Mo32 60.2(5)
Mo31 P31 Mo32 160.2(2)
Au31 P31 Mo32 125.82(18)
O301 C301 Mo31 177.8(14)
O302 C302 Mo31 173.8(15)
O303 C303 Mo33 173.7(14)
O303 C303 Au31 114.4(12)
Mo33 C303 Au31 71.3(5)
O304 C304 Mo33 170.8(15)
O304 C304 Au31 115.8(14)
Mo33 C304 Au31 73.3(5)
O305 C305 Mo33 177.3(16)
C307 C306 C310 104.0(17)
C307 C306 Mo31 74.0(11)
C310 C306 Mo31 69.1(10)
C307 C306 H306 128
C310 C306 H306 128
Mo31 C306 H306 120.9
C306 C307 C308 109.6(17)
C306 C307 Mo31 71.1(10)
C308 C307 Mo31 73.5(11)
C306 C307 H307 125.2
C308 C307 H307 125.2
Mo31 C307 H307 121.9
C307 C308 C309 107.9(17)
C307 C308 Mo31 72.1(11)
C309 C308 Mo31 69.5(11)
C307 C308 H308 126
C309 C308 H308 126
Mo31 C308 H308 124
C310 C309 C308 108.2(17)
C310 C309 Mo31 71.3(11)
C308 C309 Mo31 75.5(11)
C310 C309 H309 125.9
C308 C309 H309 125.9
Mo31 C309 H309 119.1
C309 C310 C306 110.2(17)
C309 C310 Mo31 74.4(11)
C306 C310 Mo31 73.7(10)
C309 C310 H310 124.9
C306 C310 H310 124.9
Mo31 C310 H310 118.8
C312 C311 C315 108.3(13)
C312 C311 P31 116.8(11)
C315 C311 P31 114.8(11)
C312 C311 Mo32 75.6(9)
C315 C311 Mo32 74.3(9)
P31 C311 Mo32 74.2(5)
C313 C312 C311 105.6(14)
C313 C312 Mo32 72.9(8)
C311 C312 Mo32 67.0(8)
C313 C312 H312 127.2
C311 C312 H312 127.2
Mo32 C312 H312 124.6
C314 C313 C312 109.6(14)
C314 C313 Mo32 71.4(8)
C312 C313 Mo32 71.2(8)
C314 C313 H313 125.2
C312 C313 H313 125.2
Mo32 C313 H313 123.8
C313 C314 C315 110.1(15)
C313 C314 Mo32 73.7(9)
C315 C314 Mo32 71.4(9)
C313 C314 H314 125
C315 C314 H314 125
Mo32 C314 H314 121.5
C314 C315 C311 106.2(14)
C314 C315 Mo32 72.8(9)
C311 C315 Mo32 67.7(8)
C314 C315 H315 126.9
C311 C315 H315 126.9
Mo32 C315 H315 124.1
C317 C316 C320 105.8(17)
C317 C316 Mo33 70.8(10)
C320 C316 Mo33 71.4(10)
C317 C316 H316 127.1
C320 C316 H316 127.1
Mo33 C316 H316 122.5
C316 C317 C318 111.1(17)
C316 C317 Mo33 74.5(10)
C318 C317 Mo33 74.5(10)
C316 C317 H317 124.5
C318 C317 H317 124.5
Mo33 C317 H317 118.2
C317 C318 C319 107.4(16)
C317 C318 Mo33 70.5(9)
C319 C318 Mo33 71.8(9)
C317 C318 H318 126.3
C319 C318 H318 126.3
Mo33 C318 H318 123.1
C320 C319 C318 106.6(17)
C320 C319 Mo33 71.8(10)
C318 C319 Mo33 72.8(10)
C320 C319 H319 126.7
C318 C319 H319 126.7
Mo33 C319 H319 120.5
C319 C320 C316 109.1(17)
C319 C320 Mo33 72.7(10)
C316 C320 Mo33 72.9(10)
C319 C320 H320 125.5
C316 C320 H320 125.5
Mo33 C320 H320 120.7
C326 C321 C322 116.4(13)
C326 C321 C327 121.0(13)
C322 C321 C327 122.3(13)
C326 C321 Mo32 72.6(8)
C322 C321 Mo32 70.8(8)
C327 C321 Mo32 131.3(10)
C323 C322 C321 123.6(13)
C323 C322 Mo32 75.5(9)
C321 C322 Mo32 72.4(8)
C323 C322 H322 118.2
C321 C322 H322 118.2
Mo32 C322 H322 125.7
C322 C323 C324 118.2(14)
C322 C323 C331 121.8(14)
C324 C323 C331 119.8(14)
C322 C323 Mo32 69.5(9)
C324 C323 Mo32 71.7(9)
C331 C323 Mo32 135.0(11)
C325 C324 C323 120.8(14)
C325 C324 Mo32 73.3(8)
C323 C324 Mo32 72.5(9)
C325 C324 H324 119.6
C323 C324 H324 119.6
Mo32 C324 H324 126.4
C326 C325 C324 118.7(13)
C326 C325 C335 121.6(13)
C324 C325 C335 119.2(13)
C326 C325 Mo32 70.4(8)
C324 C325 Mo32 71.2(8)
C335 C325 Mo32 136.3(10)
C325 C326 C321 122.2(13)
C325 C326 Mo32 74.5(8)
C321 C326 Mo32 71.1(8)
C325 C326 H326 118.9
C321 C326 H326 118.9
Mo32 C326 H326 127.7
C328 C327 C330 107.8(13)
C328 C327 C321 111.4(13)
C330 C327 C321 113.8(12)
C328 C327 C329 107.5(13)
C330 C327 C329 108.5(13)
C321 C327 C329 107.6(12)
C327 C328 H32D 109.5
C327 C328 H32E 109.5
H32D C328 H32E 109.5
C327 C328 H32F 109.5
H32D C328 H32F 109.5
H32E C328 H32F 109.5
C327 C329 H32G 109.5
C327 C329 H32H 109.5
H32G C329 H32H 109.5
C327 C329 H32I 109.5
H32G C329 H32I 109.5
H32H C329 H32I 109.5
C327 C330 H33D 109.5
C327 C330 H33E 109.5
H33D C330 H33E 109.5
C327 C330 H33F 109.5
H33D C330 H33F 109.5
H33E C330 H33F 109.5
C323 C331 C334 106.0(13)
C323 C331 C332 111.9(13)
C334 C331 C332 109.4(14)
C323 C331 C333 112.1(13)
C334 C331 C333 109.7(14)
C332 C331 C333 107.8(13)
C331 C332 H33G 109.5
C331 C332 H33H 109.5
H33G C332 H33H 109.5
C331 C332 H33I 109.5
H33G C332 H33I 109.5
H33H C332 H33I 109.5
C331 C333 H33J 109.5
C331 C333 H33K 109.5
H33J C333 H33K 109.5
C331 C333 H33L 109.5
H33J C333 H33L 109.5
H33K C333 H33L 109.5
C331 C334 H33M 109.5
C331 C334 H33N 109.5
H33M C334 H33N 109.5
C331 C334 H33O 109.5
H33M C334 H33O 109.5
H33N C334 H33O 109.5
C337 C335 C338 108.7(13)
C337 C335 C325 105.8(13)
C338 C335 C325 112.5(13)
C337 C335 C336 112.3(13)
C338 C335 C336 107.4(13)
C325 C335 C336 110.2(12)
C335 C336 H33P 109.5
C335 C336 H33Q 109.5
H33P C336 H33Q 109.5
C335 C336 H33R 109.5
H33P C336 H33R 109.5
H33Q C336 H33R 109.5
C335 C337 H33S 109.5
C335 C337 H33T 109.5
H33S C337 H33T 109.5
C335 C337 H33U 109.5
H33S C337 H33U 109.5
H33T C337 H33U 109.5
C335 C338 H33V 109.5
C335 C338 H33W 109.5
H33V C338 H33W 109.5
C335 C338 H33$ 109.5
H33V C338 H33$ 109.5
H33W C338 H33$ 109.5
C401 C400 H40A 109.5
C401 C400 H40B 109.5
H40A C400 H40B 109.5
C401 C400 H40C 109.5
H40A C400 H40C 109.5
H40B C400 H40C 109.5
C402 C401 C406 119(2)
C402 C401 C400 121(2)
C406 C401 C400 120(2)
C403 C402 C401 123(2)
C403 C402 H402 118.5
C401 C402 H402 118.5
C402 C403 C404 119(2)
C402 C403 H403 120.5
C404 C403 H403 120.5
C405 C404 C403 119(3)
C405 C404 H404 120.6
C403 C404 H404 120.6
C404 C405 C406 123(3)
C404 C405 H405 118.7
C406 C405 H405 118.7
C405 C406 C401 118(2)
C405 C406 H406 121.1
C401 C406 H406 121.1

loop_
_geom_bond_atom_site_label_1
_geom_bond_atom_site_label_2
_geom_bond_distance
Mo1 C1 1.947(18)
Mo1 C2 1.978(16)
Mo1 C8 2.302(19)
Mo1 C7 2.330(19)
Mo1 C10 2.337(16)
Mo1 C9 2.34(2)
Mo1 P1 2.344(4)
Mo1 C6 2.368(15)
Mo1 Au1 2.8067(16)
Mo2 C11 2.195(14)
Mo2 C26 2.265(15)
Mo2 C21 2.284(14)
Mo2 C15 2.286(15)
Mo2 C12 2.287(15)
Mo2 C24 2.289(15)
Mo2 C14 2.314(15)
Mo2 C22 2.312(14)
Mo2 C13 2.342(16)
Mo2 C23 2.349(14)
Mo2 C25 2.360(15)
Mo2 P1 2.431(4)
Mo3 C3 1.949(16)
Mo3 C5 1.97(2)
Mo3 C4 1.973(18)
Mo3 C18 2.340(17)
Mo3 C17 2.344(14)
Mo3 C19 2.345(19)
Mo3 C20 2.355(19)
Mo3 C16 2.368(16)
Mo3 Au1 2.7105(15)
Au1 P1 2.353(4)
Au1 C4 2.518(16)
Au1 C3 2.572(17)
P1 C11 1.799(15)
O1 C1 1.14(2)
O2 C2 1.149(18)
O3 C3 1.193(19)
O4 C4 1.16(2)
O5 C5 1.14(2)
C6 C10 1.39(3)
C6 C7 1.43(3)
C6 H6 0.93
C7 C8 1.43(3)
C7 H7 0.93
C8 C9 1.40(3)
C8 H8 0.93
C9 C10 1.36(3)
C9 H9 0.93
C10 H10 0.93
C11 C15 1.438(19)
C11 C12 1.45(2)
C12 C13 1.42(2)
C12 H12 0.93
C13 C14 1.42(2)
C13 H13 0.93
C14 C15 1.43(2)
C14 H14 0.93
C15 H15 0.93
C16 C17 1.39(2)
C16 C20 1.41(3)
C16 H16 0.93
C17 C18 1.38(2)
C17 H17 0.93
C18 C19 1.42(3)
C18 H18 0.93
C19 C20 1.38(3)
C19 H19 0.93
C20 H20 0.93
C21 C26 1.42(2)
C21 C22 1.427(18)
C21 C27 1.55(2)
C22 C23 1.44(2)
C22 H22 0.93
C23 C24 1.39(2)
C23 C31 1.56(2)
C24 C25 1.43(2)
C24 H24 0.93
C25 C26 1.40(2)
C25 C35 1.51(2)
C26 H26 0.93
C27 C29 1.51(2)
C27 C28 1.53(2)
C27 C30 1.55(2)
C28 H28A 0.96
C28 H28B 0.96
C28 H28C 0.96
C29 H29A 0.96
C29 H29B 0.96
C29 H29C 0.96
C30 H30A 0.96
C30 H30B 0.96
C30 H30C 0.96
C31 C33 1.50(2)
C31 C32 1.51(2)
C31 C34 1.57(2)
C32 H32A 0.96
C32 H32B 0.96
C32 H32C 0.96
C33 H33A 0.96
C33 H33B 0.96
C33 H33C 0.96
C34 H34A 0.96
C34 H34B 0.96
C34 H34C 0.96
C35 C37 1.53(2)
C35 C38 1.55(2)
C35 C36 1.56(2)
C36 H36A 0.96
C36 H36B 0.96
C36 H36C 0.96
C37 H37A 0.96
C37 H37B 0.96
C37 H37C 0.96
C38 H38A 0.96
C38 H38B 0.96
C38 H38C 0.96
Mo21 C202 1.937(15)
Mo21 C201 1.993(18)
Mo21 C208 2.315(18)
Mo21 C207 2.333(17)
Mo21 C206 2.342(17)
Mo21 P21 2.356(4)
Mo21 C209 2.374(17)
Mo21 C210 2.403(18)
Mo21 Au21 2.8073(16)
Mo22 C211 2.184(15)
Mo22 C212 2.252(15)
Mo22 C221 2.266(16)
Mo22 C226 2.261(15)
Mo22 C215 2.288(16)
Mo22 C222 2.306(15)
Mo22 C213 2.310(14)
Mo22 C224 2.317(14)
Mo22 C225 2.321(15)
Mo22 C214 2.333(15)
Mo22 C223 2.361(14)
Mo22 P21 2.421(4)
Mo23 C205 1.93(2)
Mo23 C204 1.944(16)
Mo23 C203 1.983(16)
Mo23 C218 2.331(17)
Mo23 C217 2.328(18)
Mo23 C216 2.343(17)
Mo23 C219 2.386(19)
Mo23 C220 2.389(19)
Mo23 Au21 2.7101(16)
Au21 P21 2.357(4)
Au21 C203 2.519(15)
Au21 C204 2.559(17)
P21 C211 1.795(16)
O201 C201 1.13(2)
O202 C202 1.142(18)
O203 C203 1.149(19)
O204 C204 1.184(19)
O205 C205 1.18(2)
C206 C207 1.40(3)
C206 C210 1.45(3)
C206 H206 0.93
C207 C208 1.45(3)
C207 H207 0.93
C208 C209 1.41(3)
C208 H208 0.93
C209 C210 1.38(3)
C209 H209 0.93
C210 H210 0.93
C211 C212 1.44(2)
C211 C215 1.47(2)
C212 C213 1.39(2)
C212 H212 0.93
C213 C214 1.42(2)
C213 H213 0.93
C214 C215 1.39(2)
C214 H214 0.93
C215 H215 0.93
C216 C220 1.35(3)
C216 C217 1.45(3)
C216 H216 0.93
C217 C218 1.40(3)
C217 H217 0.93
C218 C219 1.46(3)
C218 H218 0.93
C219 C220 1.39(3)
C219 H219 0.93
C220 H220 0.93
C221 C222 1.41(2)
C221 C226 1.44(2)
C221 C227 1.54(2)
C222 C223 1.42(2)
C222 H222 0.93
C223 C224 1.42(2)
C223 C231 1.505(19)
C224 C225 1.41(2)
C224 H224 0.93
C225 C226 1.44(2)
C225 C235 1.54(2)
C226 H226 0.93
C227 C229 1.51(2)
C227 C228 1.51(2)
C227 C230 1.52(2)
C228 H22A 0.96
C228 H22B 0.96
C228 H22C 0.96
C229 H22D 0.96
C229 H22E 0.96
C229 H22F 0.96
C230 H23A 0.96
C230 H23B 0.96
C230 H23C 0.96
C231 C233 1.51(2)
C231 C234 1.52(2)
C231 C232 1.54(2)
C232 H23D 0.96
C232 H23E 0.96
C232 H23F 0.96
C233 H23G 0.96
C233 H23H 0.96
C233 H23I 0.96
C234 H23J 0.96
C234 H23K 0.96
C234 H23L 0.96
C235 C236 1.53(2)
C235 C238 1.55(2)
C235 C237 1.56(2)
C236 H23M 0.96
C236 H23N 0.96
C236 H23O 0.96
C237 H23P 0.96
C237 H23Q 0.96
C237 H23R 0.96
C238 H23S 0.96
C238 H23T 0.96
C238 H23U 0.96
Mo31 C301 1.939(18)
Mo31 C302 2.002(19)
Mo31 C310 2.279(18)
Mo31 C309 2.317(18)
Mo31 C306 2.340(18)
Mo31 P31 2.338(4)
Mo31 C307 2.378(17)
Mo31 C308 2.396(19)
Mo31 Au31 2.7937(15)
Mo32 C311 2.192(15)
Mo32 C322 2.255(14)
Mo32 C315 2.281(15)
Mo32 C321 2.277(14)
Mo32 C326 2.296(14)
Mo32 C314 2.299(16)
Mo32 C312 2.308(15)
Mo32 C324 2.321(15)
Mo32 C313 2.329(14)
Mo32 C323 2.331(16)
Mo32 C325 2.349(13)
Mo32 P31 2.430(4)
Mo33 C305 1.94(2)
Mo33 C304 1.98(2)
Mo33 C303 1.988(17)
Mo33 C317 2.311(17)
Mo33 C320 2.339(18)
Mo33 C319 2.350(17)
Mo33 C316 2.358(17)
Mo33 C318 2.363(16)
Mo33 Au31 2.7200(16)
Au31 P31 2.361(4)
Au31 C304 2.518(16)
Au31 C303 2.599(15)
P31 C311 1.802(14)
O301 C301 1.17(2)
O302 C302 1.14(2)
O303 C303 1.135(19)
O304 C304 1.15(2)
O305 C305 1.16(2)
C306 C307 1.42(3)
C306 C310 1.47(3)
C306 H306 0.93
C307 C308 1.41(3)
C307 H307 0.93
C308 C309 1.42(2)
C308 H308 0.93
C309 C310 1.36(3)
C309 H309 0.93
C310 H310 0.93
C311 C312 1.45(2)
C311 C315 1.46(2)
C312 C313 1.43(2)
C312 H312 0.93
C313 C314 1.39(2)
C313 H313 0.93
C314 C315 1.41(2)
C314 H314 0.93
C315 H315 0.93
C316 C317 1.39(2)
C316 C320 1.44(3)
C316 H316 0.93
C317 C318 1.41(3)
C317 H317 0.93
C318 C319 1.43(3)
C318 H318 0.93
C319 C320 1.43(3)
C319 H319 0.93
C320 H320 0.93
C321 C326 1.42(2)
C321 C322 1.43(2)
C321 C327 1.55(2)
C322 C323 1.38(2)
C322 H322 0.93
C323 C324 1.43(2)
C323 C331 1.53(2)
C324 C325 1.42(2)
C324 H324 0.93
C325 C326 1.40(2)
C325 C335 1.55(2)
C326 H326 0.93
C327 C328 1.52(2)
C327 C330 1.52(2)
C327 C329 1.57(2)
C328 H32D 0.96
C328 H32E 0.96
C328 H32F 0.96
C329 H32G 0.96
C329 H32H 0.96
C329 H32I 0.96
C330 H33D 0.96
C330 H33E 0.96
C330 H33F 0.96
C331 C334 1.52(2)
C331 C332 1.57(2)
C331 C333 1.57(2)
C332 H33G 0.96
C332 H33H 0.96
C332 H33I 0.96
C333 H33J 0.96
C333 H33K 0.96
C333 H33L 0.96
C334 H33M 0.96
C334 H33N 0.96
C334 H33O 0.96
C335 C337 1.50(2)
C335 C338 1.55(2)
C335 C336 1.56(2)
C336 H33P 0.96
C336 H33Q 0.96
C336 H33R 0.96
C337 H33S 0.96
C337 H33T 0.96
C337 H33U 0.96
C338 H33V 0.96
C338 H33W 0.96
C338 H33$ 0.96
C400 C401 1.49(3)
C400 H40A 0.96
C400 H40B 0.96
C400 H40C 0.96
C401 C402 1.35(3)
C401 C406 1.42(3)
C402 C403 1.33(3)
C402 H402 0.93
C403 C404 1.41(4)
C403 H403 0.93
C404 C405 1.35(4)
C404 H404 0.93
C405 C406 1.35(3)
C405 H405 0.93
C406 H406 0.93

loop_
_platon_squeeze_void_nr
_platon_squeeze_void_average_x
_platon_squeeze_void_average_y
_platon_squeeze_void_average_z
_platon_squeeze_void_volume
_platon_squeeze_void_count_electrons
_platon_squeeze_void_content
1 0.000 0.500 0.500 143 57 ' '
2 0.064 0.711 0.471 10 2 ' '
3 0.500 1.000 1.000 221 76 ' '
4 0.936 0.289 0.529 10 2 ' '
